data_4068165
loop_
_publ_author_name
'Hruszkewycz, Damian P.'
'Wu, Jianguo'
'Green, Jennifer C.'
'Hazari, Nilay'
'Schmeier, Timothy J.'

_publ_section_title
;
 Mechanistic Studies of the Insertion of CO2into Palladium(I) Bridging
 Allyl Dimers
;
_journal_issue 1
_journal_name_full Organometallics
_journal_page_first 470
_journal_paper_doi 10.1021/om201163k
_journal_volume 31
_journal_year 2012
_chemical_formula_moiety 'C24 H52 P2 Pd2'
_chemical_formula_sum 'C24 H52 P2 Pd2'
_chemical_formula_weight 1230.84
_space_group_IT_number 2
_symmetry_cell_setting triclinic
_symmetry_Int_Tables_number 2
_symmetry_space_group_name_Hall '-P 1'
_symmetry_space_group_name_H-M 'P -1'
_atom_sites_solution_hydrogens geom
_atom_sites_solution_primary direct
_atom_sites_solution_secondary difmap
_cell_angle_alpha 72.537(5)
_cell_angle_beta 82.375(5)
_cell_angle_gamma 75.941(5)
_cell_formula_units_Z 4
_cell_length_a 8.904(3)
_cell_length_b 15.036(5)
_cell_length_c 23.694(7)
_cell_measurement_reflns_used 10064
_cell_measurement_temperature 223
_cell_measurement_theta_max 27.14
_cell_measurement_theta_min 2.96
_cell_volume 2929.2(16)
_computing_cell_refinement PROCESS-AUTO
_computing_data_collection PROCESS-AUTO
_computing_data_reduction CrystalClear
_computing_molecular_graphics 'CrystalStructure 4.0'
_computing_publication_material 'CrystalStructure 4.0 (Rigaku, 2010)'
_computing_structure_refinement 'SHELXL97 (Sheldrick, 1997)'
_computing_structure_solution 'SHELXS97 (Sheldrick, 1997)'
_diffrn_ambient_temperature 223
_diffrn_detector_area_resol_mean 6.849
_diffrn_measured_fraction_theta_full 0.951
_diffrn_measured_fraction_theta_max 0.951
_diffrn_measurement_device_type 'Rigaku Mercury275R CCD (SCX mini)'
_diffrn_measurement_method \w
_diffrn_radiation_type 'Mo K\a'
_diffrn_radiation_wavelength 0.71075
_diffrn_reflns_av_R_equivalents 0.0500
_diffrn_reflns_limit_h_max 11
_diffrn_reflns_limit_h_min -11
_diffrn_reflns_limit_k_max 19
_diffrn_reflns_limit_k_min -19
_diffrn_reflns_limit_l_max 30
_diffrn_reflns_limit_l_min -30
_diffrn_reflns_number 28562
_diffrn_reflns_theta_full 27.47
_diffrn_reflns_theta_max 27.47
_diffrn_standards_number 0
_exptl_absorpt_coefficient_mu 1.346
_exptl_absorpt_correction_T_max 0.764
_exptl_absorpt_correction_T_min 0.632
_exptl_absorpt_correction_type multi-scan
_exptl_absorpt_process_details 'Jacobson, R. (1998) Private communication'
_exptl_crystal_colour Colorless
_exptl_crystal_density_diffrn 1.395
_exptl_crystal_density_method 'not measured'
_exptl_crystal_description Prism
_exptl_crystal_F_000 1272.00
_exptl_crystal_size_max 0.20
_exptl_crystal_size_mid 0.20
_exptl_crystal_size_min 0.20
_refine_diff_density_max 0.490
_refine_diff_density_min -0.500
_refine_ls_extinction_method none
_refine_ls_goodness_of_fit_ref 1.120
_refine_ls_hydrogen_treatment mixed
_refine_ls_number_parameters 585
_refine_ls_number_reflns 12761
_refine_ls_number_restraints 0
_refine_ls_R_factor_gt 0.0609
_refine_ls_shift/su_max 0.002
_refine_ls_structure_factor_coef Fsqd
_refine_ls_weighting_details 'w = 1/[\s^2^(Fo^2^)+(0.0184P)^2^+0.1235P] where P=(Fo^2^+2Fc^2^)/3'
_refine_ls_weighting_scheme calc
_refine_ls_wR_factor_ref 0.0826
_reflns_number_gt 8555
_reflns_number_total 12761
_reflns_threshold_expression F^2^>2.0\s(F^2^)
_cod_data_source_file om201163k_si_002.cif
_cod_data_source_block '_I-PiPr3-A'
_cod_original_cell_volume 2929.0(16)
_cod_original_formula_sum 'Pd4 P4 C48 H104'
_cod_database_code 4068165

loop_
_symmetry_equiv_pos_site_id
_symmetry_equiv_pos_as_xyz
1 +X,+Y,+Z
2 -X,-Y,-Z

loop_
_atom_site_label
_atom_site_type_symbol
_atom_site_fract_x
_atom_site_fract_y
_atom_site_fract_z
_atom_site_U_iso_or_equiv
_atom_site_adp_type
_atom_site_occupancy
_atom_site_symmetry_multiplicity
_atom_site_calc_flag
_atom_site_refinement_flags
Pd(1) Pd 0.89512(4) 0.56915(2) 0.294996(15) 0.03394(10) Uani 1.00 2 d .
Pd(2) Pd 1.09153(4) 0.59994(2) 0.193411(15) 0.03425(10) Uani 1.00 2 d .
Pd(3) Pd -0.06996(4) 0.06734(3) 0.303977(15) 0.03692(10) Uani 1.00 2 d .
Pd(4) Pd 0.12179(4) 0.09532(3) 0.201340(15) 0.03603(10) Uani 1.00 2 d .
P(1) P 0.73985(13) 0.64069(9) 0.36201(5) 0.0364(3) Uani 1.00 2 d .
P(2) P 1.22042(12) 0.70053(8) 0.12088(5) 0.0315(3) Uani 1.00 2 d .
P(3) P -0.22900(13) 0.13064(9) 0.37384(5) 0.0384(3) Uani 1.00 2 d .
P(4) P 0.25272(13) 0.19447(8) 0.12879(5) 0.0325(3) Uani 1.00 2 d .
C(1) C 1.0979(6) 0.5177(5) 0.3460(3) 0.0532(15) Uani 1.00 2 d .
C(2) C 1.1817(5) 0.4937(4) 0.2960(2) 0.0461(14) Uani 1.00 2 d .
C(3) C 1.2764(7) 0.5488(6) 0.2535(3) 0.0580(18) Uani 1.00 2 d .
C(4) C 0.7149(6) 0.5945(5) 0.2360(2) 0.0492(14) Uani 1.00 2 d .
C(5) C 0.8275(6) 0.5606(4) 0.1949(2) 0.0433(13) Uani 1.00 2 d .
C(6) C 0.8942(6) 0.6175(5) 0.1431(2) 0.0501(15) Uani 1.00 2 d .
C(7) C -0.2477(6) 0.0998(5) 0.2430(2) 0.0498(14) Uani 1.00 2 d .
C(8) C -0.1405(6) 0.0612(4) 0.2015(2) 0.0442(13) Uani 1.00 2 d .
C(9) C -0.0738(6) 0.1166(5) 0.1486(3) 0.0522(15) Uani 1.00 2 d .
C(10) C 0.1321(6) 0.0051(5) 0.3566(3) 0.0606(17) Uani 1.00 2 d .
C(11) C 1.3535(5) 0.7523(3) 0.1519(2) 0.0420(12) Uani 1.00 2 d .
C(12) C 1.4676(5) 0.8066(3) 0.1081(2) 0.0548(14) Uani 1.00 2 d .
C(13) C 1.0841(5) 0.8006(3) 0.07100(19) 0.0409(12) Uani 1.00 2 d .
C(14) C 1.1550(6) 0.8658(4) 0.0158(2) 0.0607(15) Uani 1.00 2 d .
C(15) C 1.3546(5) 0.6441(3) 0.06713(19) 0.0403(12) Uani 1.00 2 d .
C(16) C 0.3858(5) 0.2447(3) 0.1602(2) 0.0439(12) Uani 1.00 2 d .
C(17) C 0.4990(6) 0.3005(4) 0.1162(2) 0.0629(16) Uani 1.00 2 d .
C(18) C 0.1191(5) 0.2944(3) 0.07839(19) 0.0422(12) Uani 1.00 2 d .
C(19) C 0.1900(6) 0.3581(3) 0.0223(2) 0.0600(15) Uani 1.00 2 d .
C(20) C 0.2957(5) 0.0970(3) 0.0403(2) 0.0526(14) Uani 1.00 2 d .
C(21) C 0.3866(5) 0.1366(3) 0.07536(19) 0.0411(12) Uani 1.00 2 d .
C(22) C 0.5180(5) 0.0561(3) 0.1075(2) 0.0552(14) Uani 1.00 2 d .
C(23) C 0.2132(6) -0.0137(4) 0.3040(2) 0.0489(14) Uani 1.00 2 d .
C(24) C 0.3033(7) 0.0436(6) 0.2619(3) 0.0647(20) Uani 1.00 2 d .
C(25) C 0.5273(5) 0.6408(4) 0.3636(2) 0.0481(13) Uani 1.00 2 d .
C(26) C 0.4991(5) 0.5375(4) 0.3848(2) 0.0620(16) Uani 1.00 2 d .
C(27) C -0.3339(5) 0.0458(3) 0.43024(19) 0.0486(13) Uani 1.00 2 d .
C(28) C 0.0010(6) 0.3573(4) 0.1130(2) 0.0661(16) Uani 1.00 2 d .
C(29) C 0.2997(6) 0.3028(4) 0.2032(2) 0.0688(17) Uani 1.00 2 d .
C(30) C 1.2643(6) 0.6040(4) 0.0323(2) 0.0617(15) Uani 1.00 2 d .
C(31) C 1.4862(5) 0.5644(3) 0.0996(2) 0.0569(15) Uani 1.00 2 d .
C(32) C 0.9649(6) 0.8608(4) 0.1059(2) 0.0669(16) Uani 1.00 2 d .
C(33) C 1.2656(6) 0.8107(4) 0.1951(2) 0.0699(17) Uani 1.00 2 d .
C(34) C 0.7458(6) 0.7701(4) 0.3397(2) 0.0564(14) Uani 1.00 2 d .
C(35) C 0.9101(6) 0.7858(4) 0.3414(3) 0.0836(20) Uani 1.00 2 d .
C(36) C 0.6846(7) 0.8216(4) 0.2776(3) 0.0818(19) Uani 1.00 2 d .
C(37) C 0.8024(6) 0.5977(4) 0.4402(2) 0.0541(14) Uani 1.00 2 d .
C(38) C 0.8028(6) 0.4909(4) 0.4694(2) 0.0707(18) Uani 1.00 2 d .
C(39) C -0.3265(6) 0.3160(4) 0.2955(3) 0.0765(18) Uani 1.00 2 d .
C(40) C -0.3899(6) 0.2325(4) 0.3404(2) 0.0565(14) Uani 1.00 2 d .
C(41) C -0.2057(7) 0.2073(5) 0.4727(3) 0.097(2) Uani 1.00 2 d .
C(42) C -0.1178(6) 0.1714(4) 0.4206(2) 0.0611(15) Uani 1.00 2 d .
C(43) C -0.0175(6) 0.2433(4) 0.3834(3) 0.089(2) Uani 1.00 2 d .
C(44) C -0.4420(6) 0.0092(4) 0.3998(2) 0.0729(17) Uani 1.00 2 d .
C(45) C -0.2203(6) -0.0394(4) 0.4683(2) 0.0765(18) Uani 1.00 2 d .
C(46) C -0.5203(6) 0.2693(4) 0.3823(3) 0.095(2) Uani 1.00 2 d .
C(47) C 0.4084(6) 0.7075(5) 0.3942(3) 0.094(2) Uani 1.00 2 d .
C(48) C 0.7253(7) 0.6579(5) 0.4831(2) 0.096(2) Uani 1.00 2 d .
H(11) H 1.4208 0.6961 0.1773 0.050 Uiso 1.00 2 calc R
H(12A) H 1.5380 0.8215 0.1301 0.066 Uiso 1.00 2 calc R
H(12B) H 1.4099 0.8653 0.0831 0.066 Uiso 1.00 2 calc R
H(12C) H 1.5266 0.7670 0.0836 0.066 Uiso 1.00 2 calc R
H(13) H 1.0219 0.7684 0.0550 0.049 Uiso 1.00 2 calc R
H(14A) H 1.2082 0.9053 0.0280 0.073 Uiso 1.00 2 calc R
H(14B) H 1.0731 0.9062 -0.0095 0.073 Uiso 1.00 2 calc R
H(14C) H 1.2282 0.8268 -0.0060 0.073 Uiso 1.00 2 calc R
H(15) H 1.4025 0.6939 0.0384 0.048 Uiso 1.00 2 calc R
H(16) H 0.4535 0.1883 0.1853 0.053 Uiso 1.00 2 calc R
H(17A) H 0.5725 0.3129 0.1382 0.075 Uiso 1.00 2 calc R
H(17B) H 0.4406 0.3607 0.0928 0.075 Uiso 1.00 2 calc R
H(17C) H 0.5547 0.2630 0.0900 0.075 Uiso 1.00 2 calc R
H(18) H 0.0551 0.2623 0.0631 0.051 Uiso 1.00 2 calc R
H(19A) H 0.2448 0.3977 0.0338 0.072 Uiso 1.00 2 calc R
H(19B) H 0.1079 0.3984 -0.0028 0.072 Uiso 1.00 2 calc R
H(19C) H 0.2618 0.3181 0.0008 0.072 Uiso 1.00 2 calc R
H(20A) H 0.2284 0.1497 0.0142 0.063 Uiso 1.00 2 calc R
H(20B) H 0.2335 0.0560 0.0678 0.063 Uiso 1.00 2 calc R
H(20C) H 0.3683 0.0606 0.0168 0.063 Uiso 1.00 2 calc R
H(21) H 0.4354 0.1860 0.0465 0.049 Uiso 1.00 2 calc R
H(22A) H 0.4733 0.0055 0.1349 0.066 Uiso 1.00 2 calc R
H(22B) H 0.5741 0.0817 0.1291 0.066 Uiso 1.00 2 calc R
H(22C) H 0.5887 0.0307 0.0784 0.066 Uiso 1.00 2 calc R
H(25) H 0.5023 0.6641 0.3214 0.058 Uiso 1.00 2 calc R
H(26A) H 0.5314 0.5074 0.4249 0.074 Uiso 1.00 2 calc R
H(26B) H 0.5586 0.5010 0.3587 0.074 Uiso 1.00 2 calc R
H(26C) H 0.3896 0.5395 0.3841 0.074 Uiso 1.00 2 calc R
H(27) H -0.3999 0.0810 0.4571 0.058 Uiso 1.00 2 calc R
H(28A) H -0.0845 0.3941 0.0885 0.079 Uiso 1.00 2 calc R
H(28B) H 0.0522 0.4003 0.1227 0.079 Uiso 1.00 2 calc R
H(28C) H -0.0383 0.3166 0.1492 0.079 Uiso 1.00 2 calc R
H(29A) H 0.2364 0.2652 0.2327 0.083 Uiso 1.00 2 calc R
H(29B) H 0.2338 0.3610 0.1811 0.083 Uiso 1.00 2 calc R
H(29C) H 0.3747 0.3187 0.2226 0.083 Uiso 1.00 2 calc R
H(30A) H 1.2173 0.5544 0.0597 0.074 Uiso 1.00 2 calc R
H(30B) H 1.3352 0.5774 0.0038 0.074 Uiso 1.00 2 calc R
H(30C) H 1.1840 0.6550 0.0116 0.074 Uiso 1.00 2 calc R
H(31A) H 1.5533 0.5926 0.1149 0.068 Uiso 1.00 2 calc R
H(31B) H 1.5463 0.5308 0.0721 0.068 Uiso 1.00 2 calc R
H(31C) H 1.4414 0.5198 0.1322 0.068 Uiso 1.00 2 calc R
H(32A) H 0.9401 0.8203 0.1447 0.080 Uiso 1.00 2 calc R
H(32B) H 0.8713 0.8885 0.0845 0.080 Uiso 1.00 2 calc R
H(32C) H 1.0084 0.9113 0.1104 0.080 Uiso 1.00 2 calc R
H(33A) H 1.1995 0.8687 0.1729 0.084 Uiso 1.00 2 calc R
H(33B) H 1.3399 0.8269 0.2146 0.084 Uiso 1.00 2 calc R
H(33C) H 1.2024 0.7728 0.2245 0.084 Uiso 1.00 2 calc R
H(34) H 0.6765 0.7997 0.3685 0.068 Uiso 1.00 2 calc R
H(35A) H 0.9626 0.7365 0.3738 0.100 Uiso 1.00 2 calc R
H(35B) H 0.9022 0.8479 0.3474 0.100 Uiso 1.00 2 calc R
H(35C) H 0.9686 0.7829 0.3042 0.100 Uiso 1.00 2 calc R
H(36A) H 0.7518 0.7950 0.2483 0.098 Uiso 1.00 2 calc R
H(36B) H 0.6832 0.8892 0.2683 0.098 Uiso 1.00 2 calc R
H(36C) H 0.5802 0.8130 0.2772 0.098 Uiso 1.00 2 calc R
H(37) H 0.9130 0.6013 0.4361 0.065 Uiso 1.00 2 calc R
H(38A) H 0.6968 0.4825 0.4784 0.085 Uiso 1.00 2 calc R
H(38B) H 0.8564 0.4691 0.5058 0.085 Uiso 1.00 2 calc R
H(38C) H 0.8555 0.4541 0.4425 0.085 Uiso 1.00 2 calc R
H(39A) H -0.2816 0.3482 0.3168 0.092 Uiso 1.00 2 calc R
H(39B) H -0.4106 0.3609 0.2732 0.092 Uiso 1.00 2 calc R
H(39C) H -0.2476 0.2911 0.2685 0.092 Uiso 1.00 2 calc R
H(40) H -0.4415 0.2070 0.3161 0.068 Uiso 1.00 2 calc R
H(41A) H -0.2737 0.2690 0.4575 0.117 Uiso 1.00 2 calc R
H(41B) H -0.1320 0.2134 0.4972 0.117 Uiso 1.00 2 calc R
H(41C) H -0.2670 0.1621 0.4962 0.117 Uiso 1.00 2 calc R
H(42) H -0.0414 0.1134 0.4394 0.073 Uiso 1.00 2 calc R
H(43A) H 0.0559 0.2488 0.4083 0.107 Uiso 1.00 2 calc R
H(43B) H -0.0844 0.3053 0.3680 0.107 Uiso 1.00 2 calc R
H(43C) H 0.0385 0.2205 0.3506 0.107 Uiso 1.00 2 calc R
H(44A) H -0.4981 -0.0327 0.4298 0.087 Uiso 1.00 2 calc R
H(44B) H -0.3799 -0.0257 0.3733 0.087 Uiso 1.00 2 calc R
H(44C) H -0.5152 0.0631 0.3774 0.087 Uiso 1.00 2 calc R
H(45A) H -0.1550 -0.0755 0.4431 0.092 Uiso 1.00 2 calc R
H(45B) H -0.2788 -0.0803 0.4979 0.092 Uiso 1.00 2 calc R
H(45C) H -0.1561 -0.0156 0.4880 0.092 Uiso 1.00 2 calc R
H(46A) H -0.6025 0.3148 0.3592 0.114 Uiso 1.00 2 calc R
H(46B) H -0.4797 0.3004 0.4055 0.114 Uiso 1.00 2 calc R
H(46C) H -0.5611 0.2162 0.4086 0.114 Uiso 1.00 2 calc R
H(47A) H 0.4186 0.6848 0.4367 0.113 Uiso 1.00 2 calc R
H(47B) H 0.3044 0.7081 0.3858 0.113 Uiso 1.00 2 calc R
H(47C) H 0.4274 0.7716 0.3794 0.113 Uiso 1.00 2 calc R
H(48A) H 0.7554 0.7191 0.4700 0.115 Uiso 1.00 2 calc R
H(48B) H 0.7586 0.6245 0.5227 0.115 Uiso 1.00 2 calc R
H(48C) H 0.6134 0.6680 0.4835 0.115 Uiso 1.00 2 calc R
H(49) H 0.853(5) 0.498(3) 0.1999(20) 0.055(17) Uiso 1.00 2 d .
H(50) H 0.940(5) 0.591(3) 0.1110(20) 0.061(16) Uiso 1.00 2 d .
H(51) H 0.843(5) 0.689(3) 0.1300(18) 0.053(15) Uiso 1.00 2 d .
H(52) H 0.637(5) 0.556(3) 0.2585(19) 0.060(15) Uiso 1.00 2 d .
H(53) H 0.673(4) 0.659(3) 0.2223(16) 0.026(12) Uiso 1.00 2 d .
H(54) H 0.203(5) -0.073(3) 0.2981(20) 0.058(16) Uiso 1.00 2 d .
H(55) H 0.111(5) -0.050(4) 0.385(2) 0.073(20) Uiso 1.00 2 d .
H(56) H 0.162(5) 0.051(3) 0.3705(18) 0.042(15) Uiso 1.00 2 d .
H(57) H 0.332(6) 0.082(3) 0.274(2) 0.05(2) Uiso 1.00 2 d .
H(58) H -0.115(5) 0.189(3) 0.134(2) 0.067(17) Uiso 1.00 2 d .
H(59) H -0.032(6) 0.083(4) 0.122(2) 0.10(2) Uiso 1.00 2 d .
H(60) H -0.290(4) 0.168(3) 0.2301(17) 0.030(12) Uiso 1.00 2 d .
H(61) H -0.320(5) 0.066(3) 0.263(2) 0.064(17) Uiso 1.00 2 d .
H(62) H 0.390(5) 0.008(3) 0.243(2) 0.070(18) Uiso 1.00 2 d .
H(63) H -0.111(5) -0.009(3) 0.2126(19) 0.058(16) Uiso 1.00 2 d .
H(64) H 1.071(5) 0.465(3) 0.3795(19) 0.050(15) Uiso 1.00 2 d .
H(65) H 1.123(5) 0.569(3) 0.3588(18) 0.046(15) Uiso 1.00 2 d .
H(66) H 1.344(7) 0.525(5) 0.234(3) 0.13(3) Uiso 1.00 2 d .
H(67) H 1.179(5) 0.434(3) 0.2923(20) 0.058(17) Uiso 1.00 2 d .
H(68) H 1.298(6) 0.597(4) 0.265(2) 0.07(2) Uiso 1.00 2 d .

loop_
_atom_site_aniso_label
_atom_site_aniso_U_11
_atom_site_aniso_U_22
_atom_site_aniso_U_33
_atom_site_aniso_U_12
_atom_site_aniso_U_13
_atom_site_aniso_U_23
Pd(1) 0.03037(19) 0.0398(2) 0.0298(2) -0.00827(16) 0.00258(16) -0.00840(18)
Pd(2) 0.03435(19) 0.0369(2) 0.02826(19) -0.00784(16) 0.00329(16) -0.00647(18)
Pd(3) 0.0372(2) 0.0396(3) 0.0301(2) -0.00744(17) 0.00525(17) -0.00782(19)
Pd(4) 0.0378(2) 0.0371(2) 0.0300(2) -0.00861(17) 0.00463(17) -0.00712(18)
P(1) 0.0332(6) 0.0420(8) 0.0335(7) -0.0102(6) 0.0058(6) -0.0114(6)
P(2) 0.0345(6) 0.0302(7) 0.0285(6) -0.0065(5) 0.0031(5) -0.0091(6)
P(3) 0.0383(7) 0.0423(8) 0.0306(7) -0.0032(6) 0.0011(6) -0.0098(6)
P(4) 0.0358(6) 0.0319(7) 0.0306(6) -0.0095(5) 0.0019(5) -0.0099(6)
C(1) 0.034(3) 0.068(5) 0.048(4) -0.000(3) -0.003(3) -0.011(4)
C(2) 0.037(3) 0.049(4) 0.041(3) 0.001(3) -0.010(2) -0.001(3)
C(3) 0.048(4) 0.072(5) 0.041(4) -0.008(4) -0.008(3) 0.002(4)
C(4) 0.043(3) 0.065(5) 0.039(3) -0.015(3) -0.003(3) -0.012(3)
C(5) 0.046(3) 0.048(4) 0.043(3) -0.018(3) -0.008(3) -0.015(3)
C(6) 0.045(3) 0.065(5) 0.040(3) -0.018(3) 0.003(3) -0.011(3)
C(7) 0.054(4) 0.061(4) 0.036(3) -0.016(3) -0.002(3) -0.015(3)
C(8) 0.047(3) 0.058(4) 0.036(3) -0.019(3) -0.003(2) -0.019(3)
C(9) 0.048(3) 0.071(5) 0.042(3) -0.022(3) 0.002(3) -0.016(4)
C(10) 0.047(3) 0.076(5) 0.049(4) -0.002(3) -0.004(3) -0.010(4)
C(11) 0.040(3) 0.041(3) 0.047(3) -0.010(2) -0.010(2) -0.012(3)
C(12) 0.055(3) 0.044(3) 0.068(4) -0.019(3) -0.003(3) -0.014(3)
C(13) 0.047(3) 0.037(3) 0.036(3) -0.008(2) -0.005(2) -0.007(2)
C(14) 0.074(4) 0.058(4) 0.044(3) -0.017(3) -0.009(3) 0.000(3)
C(15) 0.047(3) 0.042(3) 0.036(3) -0.019(2) 0.015(2) -0.016(2)
C(16) 0.048(3) 0.041(3) 0.050(3) -0.011(2) -0.006(2) -0.019(3)
C(17) 0.068(4) 0.051(4) 0.074(4) -0.026(3) -0.014(3) -0.008(3)
C(18) 0.049(3) 0.037(3) 0.039(3) -0.011(2) -0.006(2) -0.005(2)
C(19) 0.076(4) 0.048(4) 0.047(3) -0.016(3) -0.009(3) 0.005(3)
C(20) 0.062(3) 0.050(4) 0.055(3) -0.017(3) 0.016(3) -0.032(3)
C(21) 0.045(3) 0.040(3) 0.039(3) -0.013(2) 0.006(2) -0.013(2)
C(22) 0.050(3) 0.045(3) 0.069(4) -0.007(3) 0.013(3) -0.023(3)
C(23) 0.042(3) 0.047(4) 0.043(3) 0.005(3) -0.005(3) -0.001(3)
C(24) 0.047(4) 0.081(6) 0.045(4) -0.006(4) -0.006(3) 0.007(4)
C(25) 0.036(3) 0.059(4) 0.041(3) -0.004(2) 0.005(2) -0.010(3)
C(26) 0.044(3) 0.092(5) 0.050(3) -0.032(3) 0.001(3) -0.010(3)
C(27) 0.052(3) 0.050(3) 0.035(3) -0.008(3) 0.005(2) -0.004(3)
C(28) 0.072(4) 0.050(4) 0.064(4) 0.010(3) -0.012(3) -0.013(3)
C(29) 0.079(4) 0.079(4) 0.072(4) -0.028(3) -0.008(3) -0.047(4)
C(30) 0.079(4) 0.066(4) 0.054(3) -0.027(3) 0.016(3) -0.038(3)
C(31) 0.049(3) 0.048(4) 0.069(4) -0.002(3) 0.016(3) -0.025(3)
C(32) 0.072(4) 0.053(4) 0.061(4) 0.011(3) -0.007(3) -0.012(3)
C(33) 0.063(4) 0.090(5) 0.080(4) -0.015(3) -0.001(3) -0.061(4)
C(34) 0.060(3) 0.051(4) 0.060(4) -0.012(3) 0.010(3) -0.024(3)
C(35) 0.085(4) 0.062(4) 0.111(5) -0.036(3) 0.018(4) -0.030(4)
C(36) 0.108(5) 0.035(4) 0.089(5) -0.015(3) 0.000(4) 0.001(3)
C(37) 0.052(3) 0.075(4) 0.035(3) -0.011(3) -0.002(2) -0.018(3)
C(38) 0.064(4) 0.091(5) 0.040(3) -0.015(3) -0.005(3) 0.007(3)
C(39) 0.091(4) 0.049(4) 0.078(4) -0.001(3) -0.017(4) -0.007(4)
C(40) 0.059(3) 0.052(4) 0.049(3) 0.008(3) -0.008(3) -0.013(3)
C(41) 0.106(5) 0.123(6) 0.077(5) -0.012(4) 0.004(4) -0.062(5)
C(42) 0.071(4) 0.066(4) 0.051(3) -0.003(3) -0.009(3) -0.029(3)
C(43) 0.087(5) 0.096(5) 0.102(5) -0.037(4) -0.011(4) -0.040(5)
C(44) 0.077(4) 0.082(5) 0.063(4) -0.041(3) 0.020(3) -0.016(4)
C(45) 0.071(4) 0.069(4) 0.061(4) -0.007(3) 0.004(3) 0.013(3)
C(46) 0.080(4) 0.102(5) 0.073(4) 0.045(4) -0.008(4) -0.029(4)
C(47) 0.051(4) 0.116(6) 0.113(6) -0.001(4) 0.024(4) -0.051(5)
C(48) 0.106(5) 0.129(6) 0.052(4) -0.004(4) 0.004(4) -0.047(4)

loop_
_atom_type_symbol
_atom_type_description
_atom_type_scat_dispersion_real
_atom_type_scat_dispersion_imag
_atom_type_scat_source
Pd Pd -0.999 1.007
;
International Tables for Crystallography
(1992, Vol. C, Tables 4.2.6.8 and 6.1.1.4)
;
P P 0.102 0.094
;
International Tables for Crystallography
(1992, Vol. C, Tables 4.2.6.8 and 6.1.1.4)
;
C C 0.003 0.002
;
International Tables for Crystallography
(1992, Vol. C, Tables 4.2.6.8 and 6.1.1.4)
;
H H 0.000 0.000
;
International Tables for Crystallography
(1992, Vol. C, Table 6.1.1.4)
;

loop_
_geom_angle_atom_site_label_1
_geom_angle_atom_site_label_2
_geom_angle_atom_site_label_3
_geom_angle
_geom_angle_publ_flag
Pd(2) Pd(1) P(1) 144.34(4) yes
Pd(2) Pd(1) C(1) 88.14(14) yes
Pd(2) Pd(1) C(2) 58.15(11) yes
Pd(2) Pd(1) C(4) 85.82(14) yes
Pd(2) Pd(1) C(5) 56.97(12) yes
P(1) Pd(1) C(1) 95.74(17) yes
P(1) Pd(1) C(2) 128.93(15) yes
P(1) Pd(1) C(4) 95.67(16) yes
P(1) Pd(1) C(5) 128.73(11) yes
C(1) Pd(1) C(2) 33.8(2) yes
C(1) Pd(1) C(4) 167.3(3) yes
C(1) Pd(1) C(5) 135.5(2) yes
C(2) Pd(1) C(4) 135.4(2) yes
C(2) Pd(1) C(5) 102.10(17) yes
C(4) Pd(1) C(5) 33.41(18) yes
Pd(1) Pd(2) P(2) 149.76(4) yes
Pd(1) Pd(2) C(2) 56.24(10) yes
Pd(1) Pd(2) C(3) 85.33(17) yes
Pd(1) Pd(2) C(5) 57.57(13) yes
Pd(1) Pd(2) C(6) 87.74(14) yes
P(2) Pd(2) C(2) 128.51(13) yes
P(2) Pd(2) C(3) 95.12(19) yes
P(2) Pd(2) C(5) 130.42(11) yes
P(2) Pd(2) C(6) 96.86(15) yes
C(2) Pd(2) C(3) 33.4(2) yes
C(2) Pd(2) C(5) 101.07(16) yes
C(2) Pd(2) C(6) 134.42(19) yes
C(3) Pd(2) C(5) 134.4(2) yes
C(3) Pd(2) C(6) 166.2(3) yes
C(5) Pd(2) C(6) 33.73(18) yes
Pd(4) Pd(3) P(3) 148.69(4) yes
Pd(4) Pd(3) C(7) 83.20(14) yes
Pd(4) Pd(3) C(8) 55.47(11) yes
Pd(4) Pd(3) C(10) 90.15(15) yes
Pd(4) Pd(3) C(23) 58.71(11) yes
P(3) Pd(3) C(7) 95.41(16) yes
P(3) Pd(3) C(8) 128.39(11) yes
P(3) Pd(3) C(10) 96.69(18) yes
P(3) Pd(3) C(23) 130.53(14) yes
C(7) Pd(3) C(8) 32.99(19) yes
C(7) Pd(3) C(10) 165.9(3) yes
C(7) Pd(3) C(23) 134.0(2) yes
C(8) Pd(3) C(10) 134.5(2) yes
C(8) Pd(3) C(23) 101.08(17) yes
C(10) Pd(3) C(23) 34.3(2) yes
Pd(3) Pd(4) P(4) 149.09(4) yes
Pd(3) Pd(4) C(8) 59.37(12) yes
Pd(3) Pd(4) C(9) 90.42(14) yes
Pd(3) Pd(4) C(23) 55.95(11) yes
Pd(3) Pd(4) C(24) 83.61(17) yes
P(4) Pd(4) C(8) 129.59(11) yes
P(4) Pd(4) C(9) 95.31(16) yes
P(4) Pd(4) C(23) 128.43(13) yes
P(4) Pd(4) C(24) 95.55(19) yes
C(8) Pd(4) C(9) 34.50(18) yes
C(8) Pd(4) C(23) 101.97(16) yes
C(8) Pd(4) C(24) 134.8(2) yes
C(9) Pd(4) C(23) 135.9(2) yes
C(9) Pd(4) C(24) 167.3(3) yes
C(23) Pd(4) C(24) 32.9(2) yes
Pd(1) P(1) C(25) 114.29(19) yes
Pd(1) P(1) C(34) 109.05(16) yes
Pd(1) P(1) C(37) 116.08(16) yes
C(25) P(1) C(34) 104.1(2) yes
C(25) P(1) C(37) 109.0(2) yes
C(34) P(1) C(37) 103.1(3) yes
Pd(2) P(2) C(11) 112.97(14) yes
Pd(2) P(2) C(13) 112.59(14) yes
Pd(2) P(2) C(15) 115.62(15) yes
C(11) P(2) C(13) 109.3(2) yes
C(11) P(2) C(15) 102.5(2) yes
C(13) P(2) C(15) 102.92(19) yes
Pd(3) P(3) C(27) 115.12(17) yes
Pd(3) P(3) C(40) 112.90(17) yes
Pd(3) P(3) C(42) 112.41(16) yes
C(27) P(3) C(40) 103.4(2) yes
C(27) P(3) C(42) 103.3(2) yes
C(40) P(3) C(42) 108.9(3) yes
Pd(4) P(4) C(16) 112.51(14) yes
Pd(4) P(4) C(18) 112.79(14) yes
Pd(4) P(4) C(21) 115.52(15) yes
C(16) P(4) C(18) 109.7(2) yes
C(16) P(4) C(21) 102.8(2) yes
C(18) P(4) C(21) 102.68(19) yes
Pd(1) C(1) C(2) 87.7(4) yes
Pd(1) C(2) Pd(2) 65.62(11) yes
Pd(1) C(2) C(1) 58.5(3) yes
Pd(1) C(2) C(3) 114.2(4) yes
Pd(2) C(2) C(1) 116.9(3) yes
Pd(2) C(2) C(3) 56.8(3) yes
C(1) C(2) C(3) 126.2(7) yes
Pd(2) C(3) C(2) 89.7(4) yes
Pd(1) C(4) C(5) 89.5(3) yes
Pd(1) C(5) Pd(2) 65.45(15) yes
Pd(1) C(5) C(4) 57.1(3) yes
Pd(1) C(5) C(6) 116.9(5) yes
Pd(2) C(5) C(4) 113.9(5) yes
Pd(2) C(5) C(6) 58.3(3) yes
C(4) C(5) C(6) 126.3(6) yes
Pd(2) C(6) C(5) 88.0(3) yes
Pd(3) C(7) C(8) 91.8(3) yes
Pd(3) C(8) Pd(4) 65.16(15) yes
Pd(3) C(8) C(7) 55.2(3) yes
Pd(3) C(8) C(9) 118.7(5) yes
Pd(4) C(8) C(7) 110.7(5) yes
Pd(4) C(8) C(9) 60.1(3) yes
C(7) C(8) C(9) 124.8(6) yes
Pd(4) C(9) C(8) 85.4(3) yes
Pd(3) C(10) C(23) 86.1(4) yes
P(2) C(11) C(12) 118.1(4) yes
P(2) C(11) C(33) 112.5(3) yes
C(12) C(11) C(33) 110.9(4) yes
P(2) C(13) C(14) 118.0(3) yes
P(2) C(13) C(32) 112.3(3) yes
C(14) C(13) C(32) 110.7(4) yes
P(2) C(15) C(30) 111.0(3) yes
P(2) C(15) C(31) 110.8(3) yes
C(30) C(15) C(31) 110.6(4) yes
P(4) C(16) C(17) 117.9(4) yes
P(4) C(16) C(29) 112.9(3) yes
C(17) C(16) C(29) 109.9(4) yes
P(4) C(18) C(19) 118.7(3) yes
P(4) C(18) C(28) 112.2(3) yes
C(19) C(18) C(28) 110.3(4) yes
P(4) C(21) C(20) 111.1(3) yes
P(4) C(21) C(22) 111.6(3) yes
C(20) C(21) C(22) 110.3(4) yes
Pd(3) C(23) Pd(4) 65.34(11) yes
Pd(3) C(23) C(10) 59.6(3) yes
Pd(3) C(23) C(24) 111.3(4) yes
Pd(4) C(23) C(10) 119.4(3) yes
Pd(4) C(23) C(24) 55.7(3) yes
C(10) C(23) C(24) 127.1(7) yes
Pd(4) C(24) C(23) 91.5(4) yes
P(1) C(25) C(26) 111.2(3) yes
P(1) C(25) C(47) 118.6(4) yes
C(26) C(25) C(47) 111.4(4) yes
P(3) C(27) C(44) 110.8(3) yes
P(3) C(27) C(45) 111.9(3) yes
C(44) C(27) C(45) 110.4(4) yes
P(1) C(34) C(35) 112.3(3) yes
P(1) C(34) C(36) 111.4(4) yes
C(35) C(34) C(36) 110.0(4) yes
P(1) C(37) C(38) 112.9(4) yes
P(1) C(37) C(48) 117.8(3) yes
C(38) C(37) C(48) 110.8(4) yes
P(3) C(40) C(39) 111.8(3) yes
P(3) C(40) C(46) 118.2(3) yes
C(39) C(40) C(46) 111.1(4) yes
P(3) C(42) C(41) 118.5(4) yes
P(3) C(42) C(43) 113.5(4) yes
C(41) C(42) C(43) 109.4(5) yes
Pd(1) C(1) H(64) 104(3) yes
Pd(1) C(1) H(65) 112(2) yes
C(2) C(1) H(64) 118(3) yes
C(2) C(1) H(65) 118(2) yes
H(64) C(1) H(65) 113(4) yes
Pd(1) C(2) H(67) 100(3) yes
Pd(2) C(2) H(67) 100(3) yes
C(1) C(2) H(67) 116(3) yes
C(3) C(2) H(67) 118(3) yes
Pd(2) C(3) H(66) 101(5) yes
Pd(2) C(3) H(68) 112(3) yes
C(2) C(3) H(66) 122(5) yes
C(2) C(3) H(68) 115(3) yes
H(66) C(3) H(68) 113(7) yes
Pd(1) C(4) H(52) 107(3) yes
Pd(1) C(4) H(53) 111(3) yes
C(5) C(4) H(52) 121(3) yes
C(5) C(4) H(53) 112(2) yes
H(52) C(4) H(53) 113(3) yes
Pd(1) C(5) H(49) 100(3) yes
Pd(2) C(5) H(49) 102(3) yes
C(4) C(5) H(49) 117(3) yes
C(6) C(5) H(49) 116(3) yes
Pd(2) C(6) H(50) 103(3) yes
Pd(2) C(6) H(51) 108(3) yes
C(5) C(6) H(50) 120(3) yes
C(5) C(6) H(51) 117(2) yes
H(50) C(6) H(51) 114(3) yes
Pd(3) C(7) H(60) 111(3) yes
Pd(3) C(7) H(61) 106(3) yes
C(8) C(7) H(60) 116(2) yes
C(8) C(7) H(61) 117(3) yes
H(60) C(7) H(61) 113(3) yes
Pd(3) C(8) H(63) 92(3) yes
Pd(4) C(8) H(63) 99(3) yes
C(7) C(8) H(63) 115(2) yes
C(9) C(8) H(63) 121(2) yes
Pd(4) C(9) H(58) 106(3) yes
Pd(4) C(9) H(59) 102(4) yes
C(8) C(9) H(58) 120(2) yes
C(8) C(9) H(59) 113(3) yes
H(58) C(9) H(59) 120(4) yes
Pd(3) C(10) H(55) 107(3) yes
Pd(3) C(10) H(56) 112(2) yes
C(23) C(10) H(55) 113(3) yes
C(23) C(10) H(56) 117(2) yes
H(55) C(10) H(56) 117(4) yes
P(2) C(11) H(11) 104.606 yes
C(12) C(11) H(11) 104.609 yes
C(33) C(11) H(11) 104.609 yes
C(11) C(12) H(12A) 109.472 yes
C(11) C(12) H(12B) 109.475 yes
C(11) C(12) H(12C) 109.466 yes
H(12A) C(12) H(12B) 109.465 yes
H(12A) C(12) H(12C) 109.467 yes
H(12B) C(12) H(12C) 109.482 yes
P(2) C(13) H(13) 104.842 yes
C(14) C(13) H(13) 104.844 yes
C(32) C(13) H(13) 104.839 yes
C(13) C(14) H(14A) 109.459 yes
C(13) C(14) H(14B) 109.476 yes
C(13) C(14) H(14C) 109.473 yes
H(14A) C(14) H(14B) 109.464 yes
H(14A) C(14) H(14C) 109.479 yes
H(14B) C(14) H(14C) 109.476 yes
P(2) C(15) H(15) 108.130 yes
C(30) C(15) H(15) 108.128 yes
C(31) C(15) H(15) 108.129 yes
P(4) C(16) H(16) 104.982 yes
C(17) C(16) H(16) 104.988 yes
C(29) C(16) H(16) 104.974 yes
C(16) C(17) H(17A) 109.469 yes
C(16) C(17) H(17B) 109.468 yes
C(16) C(17) H(17C) 109.465 yes
H(17A) C(17) H(17B) 109.479 yes
H(17A) C(17) H(17C) 109.467 yes
H(17B) C(17) H(17C) 109.480 yes
P(4) C(18) H(18) 104.758 yes
C(19) C(18) H(18) 104.760 yes
C(28) C(18) H(18) 104.756 yes
C(18) C(19) H(19A) 109.476 yes
C(18) C(19) H(19B) 109.473 yes
C(18) C(19) H(19C) 109.467 yes
H(19A) C(19) H(19B) 109.474 yes
H(19A) C(19) H(19C) 109.463 yes
H(19B) C(19) H(19C) 109.475 yes
C(21) C(20) H(20A) 109.485 yes
C(21) C(20) H(20B) 109.470 yes
C(21) C(20) H(20C) 109.480 yes
H(20A) C(20) H(20B) 109.472 yes
H(20A) C(20) H(20C) 109.455 yes
H(20B) C(20) H(20C) 109.466 yes
P(4) C(21) H(21) 107.920 yes
C(20) C(21) H(21) 107.906 yes
C(22) C(21) H(21) 107.916 yes
C(21) C(22) H(22A) 109.467 yes
C(21) C(22) H(22B) 109.476 yes
C(21) C(22) H(22C) 109.468 yes
H(22A) C(22) H(22B) 109.477 yes
H(22A) C(22) H(22C) 109.463 yes
H(22B) C(22) H(22C) 109.477 yes
Pd(3) C(23) H(54) 98(2) yes
Pd(4) C(23) H(54) 96(2) yes
C(10) C(23) H(54) 114(3) yes
C(24) C(23) H(54) 119(3) yes
Pd(4) C(24) H(57) 118(3) yes
Pd(4) C(24) H(62) 106(3) yes
C(23) C(24) H(57) 115(3) yes
C(23) C(24) H(62) 114(3) yes
H(57) C(24) H(62) 110(5) yes
P(1) C(25) H(25) 104.744 yes
C(26) C(25) H(25) 104.740 yes
C(47) C(25) H(25) 104.749 yes
C(25) C(26) H(26A) 109.469 yes
C(25) C(26) H(26B) 109.472 yes
C(25) C(26) H(26C) 109.469 yes
H(26A) C(26) H(26B) 109.474 yes
H(26A) C(26) H(26C) 109.466 yes
H(26B) C(26) H(26C) 109.478 yes
P(3) C(27) H(27) 107.891 yes
C(44) C(27) H(27) 107.892 yes
C(45) C(27) H(27) 107.882 yes
C(18) C(28) H(28A) 109.461 yes
C(18) C(28) H(28B) 109.469 yes
C(18) C(28) H(28C) 109.466 yes
H(28A) C(28) H(28B) 109.472 yes
H(28A) C(28) H(28C) 109.476 yes
H(28B) C(28) H(28C) 109.484 yes
C(16) C(29) H(29A) 109.472 yes
C(16) C(29) H(29B) 109.463 yes
C(16) C(29) H(29C) 109.469 yes
H(29A) C(29) H(29B) 109.472 yes
H(29A) C(29) H(29C) 109.465 yes
H(29B) C(29) H(29C) 109.486 yes
C(15) C(30) H(30A) 109.473 yes
C(15) C(30) H(30B) 109.466 yes
C(15) C(30) H(30C) 109.473 yes
H(30A) C(30) H(30B) 109.468 yes
H(30A) C(30) H(30C) 109.475 yes
H(30B) C(30) H(30C) 109.473 yes
C(15) C(31) H(31A) 109.475 yes
C(15) C(31) H(31B) 109.472 yes
C(15) C(31) H(31C) 109.469 yes
H(31A) C(31) H(31B) 109.474 yes
H(31A) C(31) H(31C) 109.479 yes
H(31B) C(31) H(31C) 109.458 yes
C(13) C(32) H(32A) 109.468 yes
C(13) C(32) H(32B) 109.470 yes
C(13) C(32) H(32C) 109.474 yes
H(32A) C(32) H(32B) 109.478 yes
H(32A) C(32) H(32C) 109.468 yes
H(32B) C(32) H(32C) 109.470 yes
C(11) C(33) H(33A) 109.476 yes
C(11) C(33) H(33B) 109.475 yes
C(11) C(33) H(33C) 109.477 yes
H(33A) C(33) H(33B) 109.469 yes
H(33A) C(33) H(33C) 109.471 yes
H(33B) C(33) H(33C) 109.459 yes
P(1) C(34) H(34) 107.681 yes
C(35) C(34) H(34) 107.682 yes
C(36) C(34) H(34) 107.677 yes
C(34) C(35) H(35A) 109.471 yes
C(34) C(35) H(35B) 109.471 yes
C(34) C(35) H(35C) 109.477 yes
H(35A) C(35) H(35B) 109.468 yes
H(35A) C(35) H(35C) 109.471 yes
H(35B) C(35) H(35C) 109.469 yes
C(34) C(36) H(36A) 109.479 yes
C(34) C(36) H(36B) 109.479 yes
C(34) C(36) H(36C) 109.470 yes
H(36A) C(36) H(36B) 109.459 yes
H(36A) C(36) H(36C) 109.474 yes
H(36B) C(36) H(36C) 109.467 yes
P(1) C(37) H(37) 104.623 yes
C(38) C(37) H(37) 104.616 yes
C(48) C(37) H(37) 104.613 yes
C(37) C(38) H(38A) 109.465 yes
C(37) C(38) H(38B) 109.474 yes
C(37) C(38) H(38C) 109.461 yes
H(38A) C(38) H(38B) 109.475 yes
H(38A) C(38) H(38C) 109.473 yes
H(38B) C(38) H(38C) 109.479 yes
C(40) C(39) H(39A) 109.465 yes
C(40) C(39) H(39B) 109.471 yes
C(40) C(39) H(39C) 109.479 yes
H(39A) C(39) H(39B) 109.465 yes
H(39A) C(39) H(39C) 109.465 yes
H(39B) C(39) H(39C) 109.483 yes
P(3) C(40) H(40) 104.782 yes
C(39) C(40) H(40) 104.778 yes
C(46) C(40) H(40) 104.784 yes
C(42) C(41) H(41A) 109.477 yes
C(42) C(41) H(41B) 109.470 yes
C(42) C(41) H(41C) 109.473 yes
H(41A) C(41) H(41B) 109.472 yes
H(41A) C(41) H(41C) 109.468 yes
H(41B) C(41) H(41C) 109.468 yes
P(3) C(42) H(42) 104.627 yes
C(41) C(42) H(42) 104.637 yes
C(43) C(42) H(42) 104.640 yes
C(42) C(43) H(43A) 109.478 yes
C(42) C(43) H(43B) 109.475 yes
C(42) C(43) H(43C) 109.468 yes
H(43A) C(43) H(43B) 109.480 yes
H(43A) C(43) H(43C) 109.467 yes
H(43B) C(43) H(43C) 109.460 yes
C(27) C(44) H(44A) 109.468 yes
C(27) C(44) H(44B) 109.475 yes
C(27) C(44) H(44C) 109.468 yes
H(44A) C(44) H(44B) 109.470 yes
H(44A) C(44) H(44C) 109.471 yes
H(44B) C(44) H(44C) 109.475 yes
C(27) C(45) H(45A) 109.469 yes
C(27) C(45) H(45B) 109.473 yes
C(27) C(45) H(45C) 109.466 yes
H(45A) C(45) H(45B) 109.479 yes
H(45A) C(45) H(45C) 109.469 yes
H(45B) C(45) H(45C) 109.472 yes
C(40) C(46) H(46A) 109.466 yes
C(40) C(46) H(46B) 109.468 yes
C(40) C(46) H(46C) 109.480 yes
H(46A) C(46) H(46B) 109.470 yes
H(46A) C(46) H(46C) 109.478 yes
H(46B) C(46) H(46C) 109.465 yes
C(25) C(47) H(47A) 109.472 yes
C(25) C(47) H(47B) 109.470 yes
C(25) C(47) H(47C) 109.471 yes
H(47A) C(47) H(47B) 109.472 yes
H(47A) C(47) H(47C) 109.472 yes
H(47B) C(47) H(47C) 109.469 yes
C(37) C(48) H(48A) 109.474 yes
C(37) C(48) H(48B) 109.475 yes
C(37) C(48) H(48C) 109.467 yes
H(48A) C(48) H(48B) 109.466 yes
H(48A) C(48) H(48C) 109.469 yes
H(48B) C(48) H(48C) 109.477 yes

loop_
_geom_bond_atom_site_label_1
_geom_bond_atom_site_label_2
_geom_bond_distance
_geom_bond_publ_flag
Pd(1) Pd(2) 2.7701(8) yes
Pd(1) P(1) 2.3042(14) yes
Pd(1) C(1) 2.159(5) yes
Pd(1) C(2) 2.528(5) yes
Pd(1) C(4) 2.157(6) yes
Pd(1) C(5) 2.570(6) yes
Pd(2) P(2) 2.3060(12) yes
Pd(2) C(2) 2.583(5) yes
Pd(2) C(3) 2.163(7) yes
Pd(2) C(5) 2.553(6) yes
Pd(2) C(6) 2.173(6) yes
Pd(3) Pd(4) 2.7639(8) yes
Pd(3) P(3) 2.3065(14) yes
Pd(3) C(7) 2.154(6) yes
Pd(3) C(8) 2.621(6) yes
Pd(3) C(10) 2.178(6) yes
Pd(3) C(23) 2.520(5) yes
Pd(4) P(4) 2.3045(12) yes
Pd(4) C(8) 2.509(6) yes
Pd(4) C(9) 2.183(6) yes
Pd(4) C(23) 2.599(5) yes
Pd(4) C(24) 2.147(7) yes
P(1) C(25) 1.888(5) yes
P(1) C(34) 1.869(5) yes
P(1) C(37) 1.882(5) yes
P(2) C(11) 1.890(6) yes
P(2) C(13) 1.887(4) yes
P(2) C(15) 1.877(5) yes
P(3) C(27) 1.874(5) yes
P(3) C(40) 1.879(4) yes
P(3) C(42) 1.891(7) yes
P(4) C(16) 1.880(6) yes
P(4) C(18) 1.879(4) yes
P(4) C(21) 1.881(5) yes
C(1) C(2) 1.407(8) yes
C(2) C(3) 1.424(8) yes
C(4) C(5) 1.416(8) yes
C(5) C(6) 1.419(7) yes
C(7) C(8) 1.428(8) yes
C(8) C(9) 1.426(7) yes
C(10) C(23) 1.423(8) yes
C(11) C(12) 1.546(6) yes
C(11) C(33) 1.556(8) yes
C(13) C(14) 1.544(6) yes
C(13) C(32) 1.541(7) yes
C(15) C(30) 1.549(8) yes
C(15) C(31) 1.551(6) yes
C(16) C(17) 1.555(7) yes
C(16) C(29) 1.546(8) yes
C(18) C(19) 1.545(6) yes
C(18) C(28) 1.557(7) yes
C(20) C(21) 1.553(8) yes
C(21) C(22) 1.552(6) yes
C(23) C(24) 1.411(9) yes
C(25) C(26) 1.554(8) yes
C(25) C(47) 1.540(8) yes
C(27) C(44) 1.558(9) yes
C(27) C(45) 1.548(6) yes
C(34) C(35) 1.545(8) yes
C(34) C(36) 1.545(7) yes
C(37) C(38) 1.545(8) yes
C(37) C(48) 1.546(9) yes
C(39) C(40) 1.554(7) yes
C(40) C(46) 1.532(7) yes
C(41) C(42) 1.538(8) yes
C(42) C(43) 1.559(8) yes
C(1) H(64) 0.99(4) yes
C(1) H(65) 0.98(5) yes
C(2) H(67) 0.93(5) yes
C(3) H(66) 0.78(7) yes
C(3) H(68) 0.91(6) yes
C(4) H(52) 1.00(4) yes
C(4) H(53) 0.92(4) yes
C(5) H(49) 0.89(5) yes
C(6) H(50) 0.96(5) yes
C(6) H(51) 1.03(4) yes
C(7) H(60) 0.97(4) yes
C(7) H(61) 0.92(5) yes
C(8) H(63) 0.99(4) yes
C(9) H(58) 1.02(5) yes
C(9) H(59) 0.91(6) yes
C(10) H(55) 0.95(5) yes
C(10) H(56) 0.95(5) yes
C(11) H(11) 0.990 yes
C(12) H(12A) 0.970 yes
C(12) H(12B) 0.970 yes
C(12) H(12C) 0.970 yes
C(13) H(13) 0.990 yes
C(14) H(14A) 0.970 yes
C(14) H(14B) 0.970 yes
C(14) H(14C) 0.970 yes
C(15) H(15) 0.990 yes
C(16) H(16) 0.990 yes
C(17) H(17A) 0.970 yes
C(17) H(17B) 0.970 yes
C(17) H(17C) 0.970 yes
C(18) H(18) 0.990 yes
C(19) H(19A) 0.970 yes
C(19) H(19B) 0.970 yes
C(19) H(19C) 0.970 yes
C(20) H(20A) 0.970 yes
C(20) H(20B) 0.970 yes
C(20) H(20C) 0.970 yes
C(21) H(21) 0.990 yes
C(22) H(22A) 0.970 yes
C(22) H(22B) 0.970 yes
C(22) H(22C) 0.970 yes
C(23) H(54) 0.97(5) yes
C(24) H(57) 0.82(6) yes
C(24) H(62) 0.97(5) yes
C(25) H(25) 0.990 yes
C(26) H(26A) 0.970 yes
C(26) H(26B) 0.970 yes
C(26) H(26C) 0.970 yes
C(27) H(27) 0.990 yes
C(28) H(28A) 0.970 yes
C(28) H(28B) 0.970 yes
C(28) H(28C) 0.970 yes
C(29) H(29A) 0.970 yes
C(29) H(29B) 0.970 yes
C(29) H(29C) 0.970 yes
C(30) H(30A) 0.970 yes
C(30) H(30B) 0.970 yes
C(30) H(30C) 0.970 yes
C(31) H(31A) 0.970 yes
C(31) H(31B) 0.970 yes
C(31) H(31C) 0.970 yes
C(32) H(32A) 0.970 yes
C(32) H(32B) 0.970 yes
C(32) H(32C) 0.970 yes
C(33) H(33A) 0.970 yes
C(33) H(33B) 0.970 yes
C(33) H(33C) 0.970 yes
C(34) H(34) 0.990 yes
C(35) H(35A) 0.970 yes
C(35) H(35B) 0.970 yes
C(35) H(35C) 0.970 yes
C(36) H(36A) 0.970 yes
C(36) H(36B) 0.970 yes
C(36) H(36C) 0.970 yes
C(37) H(37) 0.990 yes
C(38) H(38A) 0.970 yes
C(38) H(38B) 0.970 yes
C(38) H(38C) 0.970 yes
C(39) H(39A) 0.970 yes
C(39) H(39B) 0.970 yes
C(39) H(39C) 0.970 yes
C(40) H(40) 0.990 yes
C(41) H(41A) 0.970 yes
C(41) H(41B) 0.970 yes
C(41) H(41C) 0.970 yes
C(42) H(42) 0.990 yes
C(43) H(43A) 0.970 yes
C(43) H(43B) 0.970 yes
C(43) H(43C) 0.970 yes
C(44) H(44A) 0.970 yes
C(44) H(44B) 0.970 yes
C(44) H(44C) 0.970 yes
C(45) H(45A) 0.970 yes
C(45) H(45B) 0.970 yes
C(45) H(45C) 0.970 yes
C(46) H(46A) 0.970 yes
C(46) H(46B) 0.970 yes
C(46) H(46C) 0.970 yes
C(47) H(47A) 0.970 yes
C(47) H(47B) 0.970 yes
C(47) H(47C) 0.970 yes
C(48) H(48A) 0.970 yes
C(48) H(48B) 0.970 yes
C(48) H(48C) 0.970 yes

loop_
_geom_contact_atom_site_label_1
_geom_contact_atom_site_label_2
_geom_contact_distance
_geom_contact_publ_flag
_geom_contact_site_symmetry_2
C(1) C(37) 3.445(7) yes .
C(3) C(11) 3.433(8) yes .
C(4) C(25) 3.431(8) yes .
C(6) C(13) 3.469(8) yes .
C(7) C(40) 3.418(9) yes .
C(9) C(18) 3.416(8) yes .
C(10) C(42) 3.490(9) yes .
C(11) C(31) 3.318(7) yes .
C(12) C(14) 3.546(7) yes .
C(12) C(15) 3.287(8) yes .
C(13) C(30) 3.331(7) yes .
C(13) C(33) 3.594(8) yes .
C(14) C(15) 3.318(6) yes .
C(16) C(22) 3.332(7) yes .
C(16) C(24) 3.423(9) yes .
C(16) C(28) 3.595(6) yes .
C(17) C(19) 3.546(8) yes .
C(17) C(21) 3.302(8) yes .
C(18) C(20) 3.326(7) yes .
C(18) C(29) 3.595(8) yes .
C(19) C(21) 3.313(6) yes .
C(25) C(36) 3.357(7) yes .
C(25) C(38) 3.598(6) yes .
C(26) C(37) 3.561(8) yes .
C(26) C(38) 3.391(7) yes .
C(27) C(41) 3.366(10) yes .
C(27) C(46) 3.293(7) yes .
C(28) C(29) 3.422(8) yes .
C(32) C(33) 3.429(8) yes .
C(34) C(47) 3.345(7) yes .
C(34) C(48) 3.312(7) yes .
C(35) C(37) 3.339(7) yes .
C(39) C(42) 3.549(7) yes .
C(39) C(43) 3.434(8) yes .
C(40) C(44) 3.349(8) yes .
C(41) C(46) 3.525(9) yes .
C(42) C(45) 3.337(8) yes .
C(47) C(48) 3.544(9) yes .
Pd(1) H(25) 3.4916 yes .
Pd(1) H(26B) 3.4158 yes .
Pd(1) H(35C) 3.5054 yes .
Pd(1) H(36A) 3.2240 yes .
Pd(1) H(37) 3.5481 yes .
Pd(1) H(38C) 3.4153 yes .
Pd(2) H(11) 3.5019 yes .
Pd(2) H(13) 3.5130 yes .
Pd(2) H(30A) 3.4280 yes .
Pd(2) H(31C) 3.3598 yes .
Pd(2) H(32A) 3.1738 yes .
Pd(2) H(33C) 3.2956 yes .
Pd(3) H(39C) 3.2558 yes .
Pd(3) H(40) 3.4885 yes .
Pd(3) H(42) 3.5312 yes .
Pd(3) H(43C) 3.2175 yes .
Pd(3) H(44B) 3.4007 yes .
Pd(3) H(45A) 3.4534 yes .
Pd(3) H(57) 3.60(5) yes .
Pd(4) H(16) 3.4941 yes .
Pd(4) H(18) 3.4981 yes .
Pd(4) H(20B) 3.3690 yes .
Pd(4) H(22A) 3.4662 yes .
Pd(4) H(28C) 3.2139 yes .
Pd(4) H(29A) 3.2746 yes .
Pd(4) H(60) 3.60(3) yes .
P(1) H(26A) 2.9934 yes .
P(1) H(26B) 2.9670 yes .
P(1) H(35A) 2.8034 yes .
P(1) H(35C) 3.1961 yes .
P(1) H(36A) 2.9904 yes .
P(1) H(36C) 2.9348 yes .
P(1) H(38A) 3.1039 yes .
P(1) H(38C) 2.9104 yes .
P(1) H(47A) 3.1923 yes .
P(1) H(47C) 3.0512 yes .
P(1) H(48A) 3.1530 yes .
P(1) H(48C) 3.0572 yes .
P(1) H(52) 3.39(5) yes .
P(1) H(53) 3.36(4) yes .
P(1) H(64) 3.42(4) yes .
P(1) H(65) 3.31(4) yes .
P(2) H(12B) 3.1755 yes .
P(2) H(12C) 3.0601 yes .
P(2) H(14A) 3.1888 yes .
P(2) H(14C) 3.0375 yes .
P(2) H(30A) 2.9805 yes .
P(2) H(30C) 2.9449 yes .
P(2) H(31A) 3.0212 yes .
P(2) H(31C) 2.9038 yes .
P(2) H(32A) 2.8008 yes .
P(2) H(32C) 3.2268 yes .
P(2) H(33A) 3.0875 yes .
P(2) H(33C) 2.9407 yes .
P(2) H(50) 3.37(5) yes .
P(2) H(51) 3.38(4) yes .
P(2) H(66) 3.24(6) yes .
P(2) H(68) 3.38(5) yes .
P(3) H(39A) 3.0853 yes .
P(3) H(39C) 2.8955 yes .
P(3) H(41A) 3.2053 yes .
P(3) H(41C) 3.0375 yes .
P(3) H(43B) 3.1549 yes .
P(3) H(43C) 2.9278 yes .
P(3) H(44B) 2.9819 yes .
P(3) H(44C) 2.9466 yes .
P(3) H(45A) 2.9952 yes .
P(3) H(45C) 2.9616 yes .
P(3) H(46B) 3.1618 yes .
P(3) H(46C) 3.0362 yes .
P(3) H(55) 3.53(4) yes .
P(3) H(56) 3.40(4) yes .
P(3) H(60) 3.38(4) yes .
P(3) H(61) 3.32(6) yes .
P(4) H(17B) 3.1849 yes .
P(4) H(17C) 3.0422 yes .
P(4) H(19A) 3.1961 yes .
P(4) H(19C) 3.0460 yes .
P(4) H(20A) 3.0320 yes .
P(4) H(20B) 2.9150 yes .
P(4) H(22A) 3.0119 yes .
P(4) H(22B) 2.9501 yes .
P(4) H(28B) 3.1471 yes .
P(4) H(28C) 2.8652 yes .
P(4) H(29A) 2.9354 yes .
P(4) H(29B) 3.0721 yes .
P(4) H(57) 3.43(5) yes .
P(4) H(58) 3.28(5) yes .
P(4) H(59) 3.40(6) yes .
P(4) H(62) 3.36(4) yes .
C(1) H(35A) 3.4449 yes .
C(1) H(37) 2.9190 yes .
C(1) H(38C) 3.0287 yes .
C(1) H(66) 3.20(6) yes .
C(1) H(68) 2.66(5) yes .
C(3) H(11) 2.8607 yes .
C(3) H(31C) 3.1517 yes .
C(3) H(33C) 3.1459 yes .
C(3) H(64) 3.35(4) yes .
C(3) H(65) 2.74(4) yes .
C(4) H(25) 2.8408 yes .
C(4) H(26B) 3.1285 yes .
C(4) H(36A) 3.2116 yes .
C(4) H(36C) 3.5903 yes .
C(4) H(50) 3.35(4) yes .
C(4) H(51) 2.74(4) yes .
C(6) H(13) 2.9285 yes .
C(6) H(30A) 3.3720 yes .
C(6) H(32A) 3.1852 yes .
C(6) H(52) 3.38(4) yes .
C(6) H(53) 2.63(4) yes .
C(7) H(39C) 3.1126 yes .
C(7) H(40) 2.8475 yes .
C(7) H(44B) 3.3315 yes .
C(7) H(58) 2.78(4) yes .
C(7) H(59) 3.27(5) yes .
C(9) H(18) 2.8567 yes .
C(9) H(20B) 3.2284 yes .
C(9) H(28C) 3.1047 yes .
C(9) H(60) 2.69(4) yes .
C(9) H(61) 3.28(4) yes .
C(10) H(42) 2.9626 yes .
C(10) H(43C) 3.1073 yes .
C(10) H(45A) 3.2899 yes .
C(10) H(57) 2.66(5) yes .
C(10) H(62) 3.30(5) yes .
C(11) H(14A) 3.3296 yes .
C(11) H(15) 3.0194 yes .
C(11) H(31A) 2.9113 yes .
C(11) H(31C) 3.5504 yes .
C(11) H(32A) 3.5858 yes .
C(11) H(32C) 3.4561 yes .
C(11) H(66) 3.40(7) yes .
C(11) H(68) 3.05(5) yes .
C(12) H(14A) 2.9905 yes .
C(12) H(14C) 3.5591 yes .
C(12) H(15) 2.8892 yes .
C(12) H(31A) 3.0806 yes .
C(12) H(33A) 2.7812 yes .
C(12) H(33B) 2.7000 yes .
C(12) H(33C) 3.3848 yes .
C(13) H(12B) 3.3471 yes .
C(13) H(15) 3.0271 yes .
C(13) H(30C) 2.8529 yes .
C(13) H(33A) 3.2542 yes .
C(13) H(50) 3.51(5) yes .
C(13) H(51) 2.99(4) yes .
C(14) H(12B) 2.9401 yes .
C(14) H(15) 2.9215 yes .
C(14) H(30C) 3.1470 yes .
C(14) H(32A) 3.3610 yes .
C(14) H(32B) 2.8237 yes .
C(14) H(32C) 2.6287 yes .
C(15) H(11) 3.1037 yes .
C(15) H(12C) 2.8074 yes .
C(15) H(13) 3.0924 yes .
C(15) H(14C) 2.8234 yes .
C(16) H(19A) 3.3609 yes .
C(16) H(21) 3.0244 yes .
C(16) H(22B) 2.8491 yes .
C(16) H(28B) 3.3414 yes .
C(16) H(57) 3.12(4) yes .
C(16) H(62) 3.50(4) yes .
C(17) H(19A) 2.9868 yes .
C(17) H(19C) 3.5814 yes .
C(17) H(21) 2.9051 yes .
C(17) H(22B) 3.1225 yes .
C(17) H(29A) 3.3746 yes .
C(17) H(29B) 2.7571 yes .
C(17) H(29C) 2.6803 yes .
C(18) H(17B) 3.3402 yes .
C(18) H(20A) 2.9253 yes .
C(18) H(20B) 3.5564 yes .
C(18) H(21) 3.0166 yes .
C(18) H(29B) 3.2540 yes .
C(18) H(58) 2.87(5) yes .
C(18) H(59) 3.57(6) yes .
C(19) H(17B) 2.9736 yes .
C(19) H(17C) 3.5933 yes .
C(19) H(20A) 3.1299 yes .
C(19) H(21) 2.9141 yes .
C(19) H(28A) 2.7522 yes .
C(19) H(28B) 2.7054 yes .
C(19) H(28C) 3.3789 yes .
C(20) H(18) 2.9962 yes .
C(20) H(19C) 3.1208 yes .
C(20) H(22A) 2.7304 yes .
C(20) H(22B) 3.3831 yes .
C(20) H(22C) 2.7281 yes .
C(20) H(59) 3.30(5) yes .
C(21) H(16) 3.0973 yes .
C(21) H(17C) 2.8087 yes .
C(21) H(18) 3.0922 yes .
C(21) H(19C) 2.8208 yes .
C(22) H(16) 3.0074 yes .
C(22) H(17C) 3.1053 yes .
C(22) H(20A) 3.3752 yes .
C(22) H(20B) 2.8166 yes .
C(22) H(20C) 2.6499 yes .
C(22) H(62) 3.18(5) yes .
C(24) H(16) 2.8653 yes .
C(24) H(22A) 3.3277 yes .
C(24) H(29A) 3.1131 yes .
C(24) H(55) 3.29(5) yes .
C(24) H(56) 2.73(4) yes .
C(25) H(34) 3.0393 yes .
C(25) H(36C) 2.8762 yes .
C(25) H(38A) 3.2867 yes .
C(25) H(48C) 3.2025 yes .
C(25) H(52) 3.07(5) yes .
C(25) H(53) 3.38(4) yes .
C(26) H(38A) 2.8156 yes .
C(26) H(38C) 3.4205 yes .
C(26) H(47A) 2.7500 yes .
C(26) H(47B) 2.7306 yes .
C(26) H(47C) 3.3882 yes .
C(26) H(52) 3.04(4) yes .
C(27) H(40) 3.1204 yes .
C(27) H(41C) 2.8727 yes .
C(27) H(42) 3.0714 yes .
C(27) H(46C) 2.8091 yes .
C(28) H(19A) 2.7336 yes .
C(28) H(19B) 2.7180 yes .
C(28) H(19C) 3.3818 yes .
C(28) H(29A) 3.4891 yes .
C(28) H(29B) 2.8116 yes .
C(28) H(58) 2.85(6) yes .
C(29) H(17A) 2.7092 yes .
C(29) H(17B) 2.7311 yes .
C(29) H(17C) 3.3743 yes .
C(29) H(28B) 2.9160 yes .
C(29) H(28C) 3.3605 yes .
C(29) H(57) 3.20(5) yes .
C(30) H(13) 2.9934 yes .
C(30) H(14C) 3.1429 yes .
C(30) H(31A) 3.3764 yes .
C(30) H(31B) 2.6577 yes .
C(30) H(31C) 2.8128 yes .
C(30) H(50) 3.24(4) yes .
C(31) H(11) 2.9996 yes .
C(31) H(12C) 3.0595 yes .
C(31) H(30A) 2.7407 yes .
C(31) H(30B) 2.7230 yes .
C(31) H(30C) 3.3834 yes .
C(31) H(66) 3.21(6) yes .
C(32) H(14A) 2.7290 yes .
C(32) H(14B) 2.7146 yes .
C(32) H(14C) 3.3711 yes .
C(32) H(33A) 2.8310 yes .
C(32) H(33C) 3.4796 yes .
C(32) H(51) 2.91(5) yes .
C(33) H(12A) 2.7073 yes .
C(33) H(12B) 2.7684 yes .
C(33) H(12C) 3.3873 yes .
C(33) H(32A) 3.2329 yes .
C(33) H(32C) 3.0445 yes .
C(33) H(35C) 3.4538 yes .
C(33) H(68) 3.10(5) yes .
C(34) H(25) 3.1259 yes .
C(34) H(37) 3.0767 yes .
C(34) H(47C) 2.8634 yes .
C(34) H(48A) 2.9570 yes .
C(34) H(48C) 3.4681 yes .
C(35) H(33C) 3.5567 yes .
C(35) H(36A) 2.7242 yes .
C(35) H(36B) 2.6993 yes .
C(35) H(36C) 3.3668 yes .
C(35) H(37) 2.9962 yes .
C(35) H(48A) 3.1477 yes .
C(35) H(65) 3.29(4) yes .
C(36) H(25) 3.0438 yes .
C(36) H(35A) 3.3410 yes .
C(36) H(35B) 2.8740 yes .
C(36) H(35C) 2.5732 yes .
C(36) H(47C) 3.1485 yes .
C(36) H(53) 3.14(5) yes .
C(37) H(26A) 3.1483 yes .
C(37) H(34) 3.0207 yes .
C(37) H(35A) 2.7835 yes .
C(37) H(47A) 3.3516 yes .
C(37) H(64) 3.20(4) yes .
C(37) H(65) 3.24(4) yes .
C(38) H(26A) 2.6913 yes .
C(38) H(26B) 3.5713 yes .
C(38) H(48A) 3.3577 yes .
C(38) H(48B) 2.6056 yes .
C(38) H(48C) 2.8722 yes .
C(38) H(64) 3.01(4) yes .
C(39) H(43B) 2.8759 yes .
C(39) H(43C) 3.4728 yes .
C(39) H(46A) 2.7094 yes .
C(39) H(46B) 2.7488 yes .
C(39) H(46C) 3.3794 yes .
C(39) H(60) 3.00(5) yes .
C(40) H(27) 3.0145 yes .
C(40) H(41A) 3.3186 yes .
C(40) H(43B) 3.3728 yes .
C(40) H(44C) 2.8776 yes .
C(40) H(60) 3.01(4) yes .
C(40) H(61) 3.43(6) yes .
C(41) H(27) 2.9868 yes .
C(41) H(43A) 2.7083 yes .
C(41) H(43B) 2.7130 yes .
C(41) H(43C) 3.3654 yes .
C(41) H(45C) 3.1858 yes .
C(41) H(46B) 2.9115 yes .
C(42) H(27) 3.0470 yes .
C(42) H(39A) 3.2234 yes .
C(42) H(45C) 2.8631 yes .
C(42) H(46B) 3.3355 yes .
C(42) H(56) 3.04(4) yes .
C(43) H(39A) 2.8634 yes .
C(43) H(39C) 3.4228 yes .
C(43) H(41A) 2.7117 yes .
C(43) H(41B) 2.6992 yes .
C(43) H(41C) 3.3695 yes .
C(43) H(56) 3.03(4) yes .
C(44) H(40) 3.0410 yes .
C(44) H(45A) 2.7445 yes .
C(44) H(45B) 2.7188 yes .
C(44) H(45C) 3.3863 yes .
C(44) H(46C) 3.0962 yes .
C(44) H(61) 3.21(5) yes .
C(45) H(41C) 3.2092 yes .
C(45) H(42) 2.9709 yes .
C(45) H(44A) 2.7172 yes .
C(45) H(44B) 2.7510 yes .
C(45) H(44C) 3.3843 yes .
C(45) H(55) 3.32(5) yes .
C(46) H(27) 2.8858 yes .
C(46) H(39A) 2.7525 yes .
C(46) H(39B) 2.7155 yes .
C(46) H(39C) 3.3753 yes .
C(46) H(41A) 3.0038 yes .
C(46) H(41C) 3.4940 yes .
C(46) H(44C) 3.1269 yes .
C(47) H(26A) 2.8420 yes .
C(47) H(26B) 3.3754 yes .
C(47) H(26C) 2.6545 yes .
C(47) H(34) 2.9502 yes .
C(47) H(36C) 3.1553 yes .
C(47) H(48C) 2.8106 yes .
C(48) H(34) 2.9150 yes .
C(48) H(35A) 3.2397 yes .
C(48) H(38A) 2.7468 yes .
C(48) H(38B) 2.7119 yes .
C(48) H(38C) 3.3780 yes .
C(48) H(47A) 2.9698 yes .
H(11) H(12A) 2.2965 yes .
H(11) H(12B) 2.8270 yes .
H(11) H(12C) 2.3374 yes .
H(11) H(15) 3.3280 yes .
H(11) H(31A) 2.4553 yes .
H(11) H(31C) 3.1010 yes .
H(11) H(33A) 2.8350 yes .
H(11) H(33B) 2.3137 yes .
H(11) H(33C) 2.3386 yes .
H(11) H(66) 2.7206 yes .
H(11) H(68) 2.4535 yes .
H(12A) H(31A) 3.5356 yes .
H(12A) H(33A) 3.0328 yes .
H(12A) H(33B) 2.4935 yes .
H(12A) H(33C) 3.5741 yes .
H(12B) H(14A) 2.2166 yes .
H(12B) H(14C) 3.0828 yes .
H(12B) H(15) 3.0833 yes .
H(12B) H(32C) 3.4831 yes .
H(12B) H(33A) 2.6462 yes .
H(12B) H(33B) 3.0027 yes .
H(12C) H(14A) 3.2520 yes .
H(12C) H(14C) 3.4006 yes .
H(12C) H(15) 2.2778 yes .
H(12C) H(31A) 2.4618 yes .
H(12C) H(33B) 3.5765 yes .
H(13) H(14A) 2.8263 yes .
H(13) H(14B) 2.2823 yes .
H(13) H(14C) 2.3559 yes .
H(13) H(15) 3.3105 yes .
H(13) H(30A) 3.2418 yes .
H(13) H(30C) 2.3480 yes .
H(13) H(32A) 2.4419 yes .
H(13) H(32B) 2.2092 yes .
H(13) H(32C) 2.8061 yes .
H(13) H(50) 2.8223 yes .
H(13) H(51) 2.4520 yes .
H(14A) H(15) 3.1828 yes .
H(14A) H(32A) 3.5481 yes .
H(14A) H(32B) 3.1548 yes .
H(14A) H(32C) 2.4672 yes .
H(14A) H(33A) 3.3024 yes .
H(14B) H(30C) 3.5601 yes .
H(14B) H(32B) 2.6600 yes .
H(14B) H(32C) 2.8430 yes .
H(14C) H(15) 2.2735 yes .
H(14C) H(30B) 3.5807 yes .
H(14C) H(30C) 2.6084 yes .
H(14C) H(32C) 3.5371 yes .
H(15) H(30A) 2.8633 yes .
H(15) H(30B) 2.3667 yes .
H(15) H(30C) 2.3734 yes .
H(15) H(31A) 2.3251 yes .
H(15) H(31B) 2.4217 yes .
H(15) H(31C) 2.8610 yes .
H(16) H(17A) 2.2966 yes .
H(16) H(17B) 2.8363 yes .
H(16) H(17C) 2.3657 yes .
H(16) H(21) 3.3234 yes .
H(16) H(22A) 3.2690 yes .
H(16) H(22B) 2.3572 yes .
H(16) H(29A) 2.3358 yes .
H(16) H(29B) 2.8308 yes .
H(16) H(29C) 2.3083 yes .
H(16) H(57) 2.5205 yes .
H(16) H(62) 2.7978 yes .
H(17A) H(22B) 3.5431 yes .
H(17A) H(29A) 3.5760 yes .
H(17A) H(29B) 3.0359 yes .
H(17A) H(29C) 2.4910 yes .
H(17B) H(19A) 2.2393 yes .
H(17B) H(19C) 3.1543 yes .
H(17B) H(21) 3.1474 yes .
H(17B) H(28B) 3.3795 yes .
H(17B) H(29B) 2.5967 yes .
H(17B) H(29C) 2.9548 yes .
H(17C) H(19A) 3.1831 yes .
H(17C) H(19C) 3.3637 yes .
H(17C) H(21) 2.2661 yes .
H(17C) H(22B) 2.5719 yes .
H(17C) H(22C) 3.5225 yes .
H(17C) H(29C) 3.5674 yes .
H(18) H(19A) 2.8261 yes .
H(18) H(19B) 2.2805 yes .
H(18) H(19C) 2.3572 yes .
H(18) H(20A) 2.4554 yes .
H(18) H(20B) 3.0999 yes .
H(18) H(21) 3.3115 yes .
H(18) H(28A) 2.2698 yes .
H(18) H(28B) 2.8318 yes .
H(18) H(28C) 2.3936 yes .
H(18) H(58) 2.3166 yes .
H(18) H(59) 2.8805 yes .
H(19A) H(21) 3.1684 yes .
H(19A) H(28A) 3.0502 yes .
H(19A) H(28B) 2.5372 yes .
H(19A) H(29B) 3.3567 yes .
H(19B) H(20A) 3.5438 yes .
H(19B) H(28A) 2.5705 yes .
H(19B) H(28B) 2.9577 yes .
H(19C) H(20A) 2.5418 yes .
H(19C) H(21) 2.2731 yes .
H(19C) H(28B) 3.5979 yes .
H(20A) H(21) 2.3224 yes .
H(20A) H(22C) 3.5612 yes .
H(20A) H(59) 3.3071 yes .
H(20B) H(21) 2.8602 yes .
H(20B) H(22A) 2.6555 yes .
H(20B) H(22C) 3.1276 yes .
H(20B) H(59) 2.5380 yes .
H(20C) H(21) 2.4215 yes .
H(20C) H(22A) 2.8836 yes .
H(20C) H(22B) 3.5523 yes .
H(20C) H(22C) 2.4748 yes .
H(21) H(22A) 2.8628 yes .
H(21) H(22B) 2.3813 yes .
H(21) H(22C) 2.3571 yes .
H(22A) H(62) 2.5729 yes .
H(22B) H(62) 3.0117 yes .
H(25) H(26A) 2.8339 yes .
H(25) H(26B) 2.2944 yes .
H(25) H(26C) 2.3601 yes .
H(25) H(34) 3.3412 yes .
H(25) H(36A) 3.2963 yes .
H(25) H(36C) 2.3974 yes .
H(25) H(47A) 2.8228 yes .
H(25) H(47B) 2.2798 yes .
H(25) H(47C) 2.3483 yes .
H(25) H(52) 2.5200 yes .
H(25) H(53) 2.6341 yes .
H(26A) H(38A) 1.9639 yes .
H(26A) H(38B) 3.5182 yes .
H(26A) H(38C) 2.8528 yes .
H(26A) H(47A) 2.6966 yes .
H(26A) H(47B) 3.1476 yes .
H(26A) H(48C) 3.3802 yes .
H(26B) H(38A) 3.1501 yes .
H(26B) H(38C) 3.3279 yes .
H(26B) H(47B) 3.5538 yes .
H(26B) H(52) 2.3399 yes .
H(26B) H(53) 3.5762 yes .
H(26C) H(38A) 3.5411 yes .
H(26C) H(47A) 2.8958 yes .
H(26C) H(47B) 2.4750 yes .
H(26C) H(47C) 3.5545 yes .
H(26C) H(52) 3.4463 yes .
H(27) H(40) 3.3281 yes .
H(27) H(41A) 3.2889 yes .
H(27) H(41C) 2.3284 yes .
H(27) H(42) 3.2984 yes .
H(27) H(44A) 2.3745 yes .
H(27) H(44B) 2.8678 yes .
H(27) H(44C) 2.3750 yes .
H(27) H(45A) 2.8598 yes .
H(27) H(45B) 2.3619 yes .
H(27) H(45C) 2.3684 yes .
H(27) H(46B) 3.0910 yes .
H(27) H(46C) 2.2656 yes .
H(28A) H(58) 3.0160 yes .
H(28B) H(29A) 3.1542 yes .
H(28B) H(29B) 2.1249 yes .
H(28C) H(29A) 3.1541 yes .
H(28C) H(29B) 2.9093 yes .
H(28C) H(39C) 3.1479 yes .
H(28C) H(58) 2.3232 yes .
H(28C) H(60) 3.5219 yes .
H(29A) H(43C) 3.0825 yes .
H(29A) H(57) 2.5919 yes .
H(29C) H(57) 3.4959 yes .
H(30A) H(31B) 2.9073 yes .
H(30A) H(31C) 2.6597 yes .
H(30A) H(50) 2.6124 yes .
H(30B) H(31A) 3.5614 yes .
H(30B) H(31B) 2.4748 yes .
H(30B) H(31C) 3.1117 yes .
H(30C) H(31B) 3.5549 yes .
H(30C) H(50) 3.0804 yes .
H(31A) H(66) 3.2089 yes .
H(31C) H(66) 2.4792 yes .
H(32A) H(33A) 2.7986 yes .
H(32A) H(33C) 3.0152 yes .
H(32A) H(36A) 2.7631 yes .
H(32A) H(51) 2.4655 yes .
H(32B) H(51) 2.9266 yes .
H(32C) H(33A) 2.2517 yes .
H(32C) H(33C) 3.2779 yes .
H(33A) H(35C) 3.5713 yes .
H(33B) H(68) 3.3940 yes .
H(33C) H(35C) 2.6264 yes .
H(33C) H(66) 3.5711 yes .
H(33C) H(68) 2.4941 yes .
H(34) H(35A) 2.4987 yes .
H(34) H(35B) 2.2444 yes .
H(34) H(35C) 2.8297 yes .
H(34) H(36A) 2.8554 yes .
H(34) H(36B) 2.3523 yes .
H(34) H(36C) 2.3661 yes .
H(34) H(37) 3.2981 yes .
H(34) H(47A) 3.1834 yes .
H(34) H(47C) 2.3244 yes .
H(34) H(48A) 2.4564 yes .
H(34) H(48C) 2.9254 yes .
H(35A) H(36A) 3.4985 yes .
H(35A) H(37) 2.2295 yes .
H(35A) H(48A) 2.7262 yes .
H(35A) H(65) 2.6785 yes .
H(35B) H(36A) 3.2266 yes .
H(35B) H(36B) 2.7173 yes .
H(35B) H(48A) 3.2780 yes .
H(35C) H(36A) 2.4248 yes .
H(35C) H(36B) 2.7425 yes .
H(35C) H(36C) 3.4965 yes .
H(35C) H(37) 3.5488 yes .
H(35C) H(65) 3.1220 yes .
H(36A) H(51) 3.5351 yes .
H(36A) H(53) 2.5821 yes .
H(36B) H(47C) 3.5803 yes .
H(36C) H(47B) 3.5929 yes .
H(36C) H(47C) 2.5959 yes .
H(36C) H(53) 2.8934 yes .
H(37) H(38A) 2.8256 yes .
H(37) H(38B) 2.2859 yes .
H(37) H(38C) 2.3473 yes .
H(37) H(48A) 2.2582 yes .
H(37) H(48B) 2.3811 yes .
H(37) H(48C) 2.8224 yes .
H(37) H(64) 2.7750 yes .
H(37) H(65) 2.5043 yes .
H(38A) H(47A) 3.3986 yes .
H(38A) H(48B) 2.8349 yes .
H(38A) H(48C) 2.7425 yes .
H(38B) H(48A) 3.5081 yes .
H(38B) H(48B) 2.4207 yes .
H(38B) H(48C) 3.1811 yes .
H(38B) H(64) 3.3377 yes .
H(38C) H(48B) 3.5124 yes .
H(38C) H(64) 2.2762 yes .
H(38C) H(65) 3.3544 yes .
H(39A) H(40) 2.8341 yes .
H(39A) H(41A) 3.1904 yes .
H(39A) H(43B) 2.1259 yes .
H(39A) H(43C) 3.0783 yes .
H(39A) H(46A) 3.0102 yes .
H(39A) H(46B) 2.6029 yes .
H(39B) H(40) 2.2997 yes .
H(39B) H(46A) 2.5209 yes .
H(39B) H(46B) 3.0133 yes .
H(39B) H(46C) 3.5921 yes .
H(39B) H(60) 3.2505 yes .
H(39C) H(40) 2.3543 yes .
H(39C) H(43B) 3.0132 yes .
H(39C) H(43C) 3.1883 yes .
H(39C) H(46A) 3.5841 yes .
H(39C) H(60) 2.4135 yes .
H(40) H(44B) 3.2862 yes .
H(40) H(44C) 2.4031 yes .
H(40) H(46A) 2.2806 yes .
H(40) H(46B) 2.8184 yes .
H(40) H(46C) 2.3345 yes .
H(40) H(60) 2.4307 yes .
H(40) H(61) 2.7187 yes .
H(41A) H(42) 2.8194 yes .
H(41A) H(43A) 2.9892 yes .
H(41A) H(43B) 2.5375 yes .
H(41A) H(43C) 3.5946 yes .
H(41A) H(46B) 2.2209 yes .
H(41A) H(46C) 3.2932 yes .
H(41B) H(42) 2.2682 yes .
H(41B) H(43A) 2.5192 yes .
H(41B) H(43B) 2.9778 yes .
H(41B) H(43C) 3.5829 yes .
H(41B) H(45C) 3.5736 yes .
H(41C) H(42) 2.3540 yes .
H(41C) H(43A) 3.5919 yes .
H(41C) H(45C) 2.6704 yes .
H(41C) H(46B) 3.0017 yes .
H(41C) H(46C) 3.3501 yes .
H(42) H(43A) 2.2857 yes .
H(42) H(43B) 2.8352 yes .
H(42) H(43C) 2.3765 yes .
H(42) H(45A) 3.2118 yes .
H(42) H(45C) 2.3322 yes .
H(42) H(55) 3.0606 yes .
H(42) H(56) 2.4786 yes .
H(43A) H(56) 3.2495 yes .
H(43B) H(46B) 3.5273 yes .
H(43C) H(56) 2.4480 yes .
H(43C) H(57) 3.5818 yes .
H(44A) H(45A) 3.0040 yes .
H(44A) H(45B) 2.5278 yes .
H(44A) H(45C) 3.5980 yes .
H(44A) H(46C) 3.5353 yes .
H(44B) H(45A) 2.5916 yes .
H(44B) H(45B) 3.0160 yes .
H(44B) H(61) 2.6145 yes .
H(44C) H(45B) 3.5952 yes .
H(44C) H(46A) 3.5762 yes .
H(44C) H(46C) 2.5489 yes .
H(44C) H(61) 3.0147 yes .
H(45A) H(55) 2.6257 yes .
H(45C) H(55) 3.2370 yes .
H(47A) H(48A) 3.3915 yes .
H(47A) H(48C) 2.1042 yes .
H(47C) H(48C) 2.9618 yes .
H(49) H(50) 2.31(6) yes .
H(49) H(51) 2.84(6) yes .
H(49) H(52) 2.36(6) yes .
H(49) H(53) 2.71(6) yes .
H(50) H(53) 3.52(6) yes .
H(51) H(53) 2.48(5) yes .
H(54) H(55) 2.21(7) yes .
H(54) H(56) 2.83(7) yes .
H(54) H(57) 2.72(8) yes .
H(54) H(62) 2.33(6) yes .
H(54) H(63) 3.45(6) yes .
H(55) H(57) 3.49(7) yes .
H(56) H(57) 2.55(6) yes .
H(56) H(62) 3.55(6) yes .
H(58) H(60) 2.56(6) yes .
H(58) H(61) 3.59(6) yes .
H(58) H(63) 3.00(6) yes .
H(59) H(60) 3.53(7) yes .
H(59) H(63) 2.30(6) yes .
H(60) H(63) 2.88(6) yes .
H(61) H(63) 2.32(6) yes .
H(64) H(67) 2.29(7) yes .
H(64) H(68) 3.56(6) yes .
H(65) H(66) 3.46(8) yes .
H(65) H(67) 2.84(7) yes .
H(65) H(68) 2.54(6) yes .
H(66) H(67) 2.29(8) yes .
H(67) H(68) 2.77(8) yes .
Pd(2) H(29B) 3.5936 yes 1_655
Pd(3) H(35B) 3.2093 yes 1_445
Pd(4) H(33A) 3.5563 yes 1_445
C(1) H(26C) 2.9801 yes 1_655
C(1) H(46A) 3.4952 yes 1_755
C(1) H(48B) 3.4073 yes 2_766
C(2) H(26C) 3.2805 yes 1_655
C(2) H(29C) 3.5583 yes 1_655
C(2) H(46A) 3.0004 yes 1_755
C(3) H(26B) 3.5707 yes 1_655
C(3) H(26C) 3.3336 yes 1_655
C(3) H(39B) 3.4199 yes 1_755
C(3) H(52) 3.26(5) yes 1_655
C(4) H(11) 2.9786 yes 1_455
C(4) H(31A) 3.3866 yes 1_455
C(5) H(28B) 3.4577 yes 1_655
C(5) H(31A) 3.1454 yes 1_455
C(6) H(19B) 3.4055 yes 2_665
C(6) H(28B) 3.3775 yes 1_655
C(6) H(31A) 3.3226 yes 1_455
C(7) H(16) 2.9781 yes 1_455
C(7) H(17A) 3.5752 yes 1_455
C(7) H(22B) 3.4141 yes 1_455
C(7) H(36B) 3.2370 yes 1_445
C(8) H(22B) 3.1550 yes 1_455
C(8) H(32C) 3.4932 yes 1_445
C(8) H(36B) 3.2429 yes 1_445
C(9) H(14B) 3.4125 yes 2_665
C(9) H(22B) 3.4124 yes 1_455
C(9) H(32C) 3.3589 yes 1_445
C(10) H(35B) 3.5496 yes 1_445
C(10) H(44C) 3.5868 yes 1_655
C(11) H(53) 3.28(4) yes 1_655
C(12) H(20C) 3.4072 yes 2_765
C(12) H(22A) 3.2512 yes 1_665
C(12) H(51) 3.40(4) yes 1_655
C(12) H(53) 3.36(3) yes 1_655
C(13) H(20A) 3.4570 yes 2_665
C(14) H(14B) 3.5065 yes 2_775
C(14) H(22C) 3.3020 yes 2_765
C(14) H(59) 3.40(6) yes 2_665
C(16) H(60) 3.30(4) yes 1_655
C(17) H(30B) 3.2703 yes 2_765
C(17) H(31B) 3.4162 yes 1_455
C(17) H(31C) 3.3396 yes 1_455
C(17) H(58) 3.46(4) yes 1_655
C(17) H(60) 3.33(4) yes 1_655
C(18) H(30C) 3.4588 yes 2_665
C(19) H(30A) 3.3956 yes 1_455
C(19) H(30C) 3.5910 yes 2_665
C(19) H(31B) 3.4031 yes 2_765
C(19) H(50) 3.32(5) yes 2_665
C(20) H(12B) 3.2605 yes 1_445
C(20) H(12C) 3.4699 yes 2_765
C(20) H(14A) 3.2624 yes 1_445
C(20) H(14B) 3.4705 yes 2_665
C(20) H(32B) 3.4097 yes 2_665
C(22) H(12A) 3.3677 yes 1_445
C(22) H(12B) 3.4596 yes 1_445
C(22) H(14C) 3.4559 yes 2_765
C(23) H(33B) 3.5502 yes 1_445
C(23) H(47C) 3.4201 yes 1_545
C(24) H(44C) 3.4753 yes 1_655
C(24) H(61) 3.45(5) yes 1_655
C(25) H(68) 3.60(6) yes 1_455
C(26) H(38A) 3.4366 yes 2_666
C(26) H(46B) 3.4102 yes 1_655
C(26) H(65) 3.38(4) yes 1_455
C(26) H(68) 3.34(5) yes 1_455
C(27) H(44A) 3.4212 yes 2_456
C(28) H(49) 3.32(5) yes 1_455
C(28) H(50) 3.41(5) yes 1_455
C(29) H(40) 3.5006 yes 1_655
C(29) H(67) 3.22(5) yes 1_455
C(30) H(17B) 3.5447 yes 1_655
C(30) H(17C) 3.4420 yes 2_765
C(30) H(19A) 3.1375 yes 1_655
C(30) H(19B) 3.4867 yes 2_665
C(30) H(28A) 3.4499 yes 2_665
C(31) H(17A) 3.5245 yes 1_655
C(31) H(17B) 3.2383 yes 1_655
C(31) H(19C) 3.4360 yes 2_765
C(32) H(14B) 3.5270 yes 2_775
C(32) H(20A) 3.5760 yes 2_665
C(32) H(59) 3.48(6) yes 1_665
C(32) H(63) 3.54(5) yes 1_665
C(33) H(54) 3.32(5) yes 1_665
C(34) H(44B) 3.2968 yes 1_665
C(35) H(44B) 3.5326 yes 1_665
C(35) H(45A) 3.5421 yes 1_665
C(36) H(33B) 3.5602 yes 1_455
C(36) H(44B) 3.5881 yes 1_665
C(36) H(61) 3.57(5) yes 1_665
C(36) H(62) 3.32(4) yes 1_565
C(36) H(63) 3.36(5) yes 1_665
C(37) H(38B) 3.2636 yes 2_766
C(38) H(37) 3.3565 yes 2_766
C(38) H(38B) 3.3885 yes 2_766
C(39) H(26B) 3.4248 yes 1_455
C(39) H(29C) 3.3457 yes 1_455
C(39) H(49) 3.55(4) yes 1_455
C(39) H(52) 3.39(5) yes 1_455
C(40) H(29C) 3.4541 yes 1_455
C(41) H(47A) 3.2177 yes 2_566
C(41) H(55) 3.55(5) yes 2_556
C(42) H(45C) 3.4219 yes 2_556
C(43) H(64) 3.59(5) yes 1_455
C(44) H(27) 3.4960 yes 2_456
C(44) H(34) 3.3415 yes 1_445
C(44) H(45B) 3.4447 yes 2_456
C(44) H(56) 3.55(4) yes 1_455
C(44) H(57) 3.57(5) yes 1_455
C(45) H(41B) 3.5723 yes 2_556
C(45) H(42) 3.1755 yes 2_556
C(45) H(44A) 3.4529 yes 2_456
C(46) H(26B) 3.5851 yes 1_455
C(46) H(48B) 3.3709 yes 2_566
C(46) H(48C) 3.5228 yes 2_566
C(46) H(67) 3.60(4) yes 1_355
C(47) H(41B) 3.5807 yes 2_566
C(48) H(46B) 3.3064 yes 2_566
C(48) H(46C) 3.5887 yes 2_566
H(11) C(4) 2.9786 yes 1_655
H(11) H(25) 3.4530 yes 1_655
H(11) H(52) 2.9052 yes 1_655
H(11) H(53) 2.4767 yes 1_655
H(12A) C(22) 3.3677 yes 1_665
H(12A) H(20C) 3.4939 yes 2_765
H(12A) H(22A) 2.7190 yes 1_665
H(12A) H(22C) 3.1346 yes 1_665
H(12A) H(32B) 3.3073 yes 1_655
H(12A) H(36A) 3.4639 yes 1_655
H(12A) H(36C) 3.5159 yes 1_655
H(12A) H(51) 2.9500 yes 1_655
H(12A) H(53) 2.8741 yes 1_655
H(12B) C(20) 3.2605 yes 1_665
H(12B) C(22) 3.4596 yes 1_665
H(12B) H(20B) 2.8563 yes 1_665
H(12B) H(20C) 2.8429 yes 1_665
H(12B) H(20C) 2.9989 yes 2_765
H(12B) H(21) 3.4217 yes 2_765
H(12B) H(22A) 2.9297 yes 1_665
H(12B) H(22C) 3.2313 yes 1_665
H(12C) C(20) 3.4699 yes 2_765
H(12C) H(19C) 2.9249 yes 2_765
H(12C) H(20A) 3.1538 yes 2_765
H(12C) H(20C) 3.1854 yes 2_765
H(12C) H(21) 2.9419 yes 2_765
H(12C) H(51) 2.9925 yes 1_655
H(12C) H(53) 3.4681 yes 1_655
H(13) H(18) 3.1568 yes 2_665
H(13) H(19B) 3.5783 yes 2_665
H(13) H(20A) 2.7571 yes 2_665
H(14A) C(20) 3.2624 yes 1_665
H(14A) H(14B) 3.2550 yes 2_775
H(14A) H(20B) 2.7664 yes 1_665
H(14A) H(20C) 2.9481 yes 1_665
H(14A) H(21) 3.5960 yes 2_765
H(14A) H(22C) 2.9560 yes 2_765
H(14A) H(32B) 3.4201 yes 2_775
H(14B) C(9) 3.4125 yes 2_665
H(14B) C(14) 3.5065 yes 2_775
H(14B) C(20) 3.4705 yes 2_665
H(14B) C(32) 3.5270 yes 2_775
H(14B) H(14A) 3.2550 yes 2_775
H(14B) H(14B) 2.9464 yes 2_775
H(14B) H(20A) 3.0255 yes 2_665
H(14B) H(20B) 3.0755 yes 2_665
H(14B) H(22C) 3.4338 yes 2_765
H(14B) H(32B) 3.1861 yes 2_775
H(14B) H(32C) 3.0547 yes 2_775
H(14B) H(58) 3.5897 yes 2_665
H(14B) H(59) 2.6971 yes 2_665
H(14C) C(22) 3.4559 yes 2_765
H(14C) H(17C) 2.9746 yes 2_765
H(14C) H(21) 3.0006 yes 2_765
H(14C) H(22B) 3.3029 yes 2_765
H(14C) H(22C) 2.9913 yes 2_765
H(14C) H(58) 3.4129 yes 2_665
H(14C) H(59) 3.2220 yes 2_665
H(15) H(17B) 3.4799 yes 2_765
H(15) H(17C) 2.9069 yes 2_765
H(15) H(19A) 3.5460 yes 2_765
H(15) H(19C) 2.9884 yes 2_765
H(15) H(21) 2.7763 yes 2_765
H(16) C(7) 2.9781 yes 1_655
H(16) H(40) 3.4606 yes 1_655
H(16) H(60) 2.5583 yes 1_655
H(16) H(61) 2.8237 yes 1_655
H(17A) C(7) 3.5752 yes 1_655
H(17A) C(31) 3.5245 yes 1_455
H(17A) H(28A) 3.4929 yes 1_655
H(17A) H(28C) 3.5248 yes 1_655
H(17A) H(30B) 3.3621 yes 2_765
H(17A) H(31B) 3.1442 yes 1_455
H(17A) H(31C) 3.0128 yes 1_455
H(17A) H(39B) 3.5148 yes 1_655
H(17A) H(39C) 3.5579 yes 1_655
H(17A) H(58) 2.9573 yes 1_655
H(17A) H(60) 2.7460 yes 1_655
H(17B) C(30) 3.5447 yes 1_455
H(17B) C(31) 3.2383 yes 1_455
H(17B) H(15) 3.4799 yes 2_765
H(17B) H(30A) 3.0474 yes 1_455
H(17B) H(30B) 3.2965 yes 1_455
H(17B) H(30B) 2.9158 yes 2_765
H(17B) H(31B) 2.8212 yes 1_455
H(17B) H(31C) 2.8186 yes 1_455
H(17C) C(30) 3.4420 yes 2_765
H(17C) H(14C) 2.9746 yes 2_765
H(17C) H(15) 2.9069 yes 2_765
H(17C) H(30B) 3.0043 yes 2_765
H(17C) H(30C) 3.2956 yes 2_765
H(17C) H(58) 3.0834 yes 1_655
H(17C) H(60) 3.5173 yes 1_655
H(18) H(13) 3.1568 yes 2_665
H(18) H(30C) 2.7581 yes 2_665
H(19A) C(30) 3.1375 yes 1_455
H(19A) H(15) 3.5460 yes 2_765
H(19A) H(30A) 2.5562 yes 1_455
H(19A) H(30B) 2.8648 yes 1_455
H(19A) H(31B) 3.0044 yes 2_765
H(19B) C(6) 3.4055 yes 2_665
H(19B) C(30) 3.4867 yes 2_665
H(19B) H(13) 3.5783 yes 2_665
H(19B) H(19B) 3.2203 yes 2_565
H(19B) H(28A) 3.1457 yes 2_565
H(19B) H(30A) 3.4961 yes 1_455
H(19B) H(30A) 3.1879 yes 2_665
H(19B) H(30C) 2.9490 yes 2_665
H(19B) H(31B) 3.5375 yes 2_765
H(19B) H(50) 2.6061 yes 2_665
H(19B) H(51) 3.5708 yes 2_665
H(19C) C(31) 3.4360 yes 2_765
H(19C) H(12C) 2.9249 yes 2_765
H(19C) H(15) 2.9884 yes 2_765
H(19C) H(31A) 3.1141 yes 2_765
H(19C) H(31B) 3.1329 yes 2_765
H(19C) H(50) 3.1647 yes 2_665
H(19C) H(51) 3.3918 yes 2_665
H(20A) C(13) 3.4570 yes 2_665
H(20A) C(32) 3.5760 yes 2_665
H(20A) H(12C) 3.1538 yes 2_765
H(20A) H(13) 2.7571 yes 2_665
H(20A) H(14B) 3.0255 yes 2_665
H(20A) H(32B) 2.8636 yes 2_665
H(20A) H(51) 3.5783 yes 2_665
H(20B) H(12B) 2.8563 yes 1_445
H(20B) H(14A) 2.7664 yes 1_445
H(20B) H(14B) 3.0755 yes 2_665
H(20B) H(32C) 3.1673 yes 1_445
H(20B) H(33A) 3.1974 yes 1_445
H(20C) C(12) 3.4072 yes 2_765
H(20C) H(12A) 3.4939 yes 2_765
H(20C) H(12B) 2.8429 yes 1_445
H(20C) H(12B) 2.9989 yes 2_765
H(20C) H(12C) 3.1854 yes 2_765
H(20C) H(14A) 2.9481 yes 1_445
H(20C) H(20C) 2.7852 yes 2_655
H(20C) H(22C) 2.9149 yes 2_655
H(20C) H(32B) 3.2200 yes 2_665
H(21) H(12B) 3.4217 yes 2_765
H(21) H(12C) 2.9419 yes 2_765
H(21) H(14A) 3.5960 yes 2_765
H(21) H(14C) 3.0006 yes 2_765
H(21) H(15) 2.7763 yes 2_765
H(22A) C(12) 3.2512 yes 1_445
H(22A) H(12A) 2.7190 yes 1_445
H(22A) H(12B) 2.9297 yes 1_445
H(22A) H(33A) 3.4238 yes 1_445
H(22A) H(33B) 3.1782 yes 1_445
H(22B) C(7) 3.4141 yes 1_655
H(22B) C(8) 3.1550 yes 1_655
H(22B) C(9) 3.4124 yes 1_655
H(22B) H(14C) 3.3029 yes 2_765
H(22B) H(58) 3.5558 yes 1_655
H(22B) H(59) 3.4972 yes 1_655
H(22B) H(60) 3.5046 yes 1_655
H(22B) H(61) 3.3488 yes 1_655
H(22B) H(63) 3.4085 yes 1_655
H(22C) C(14) 3.3020 yes 2_765
H(22C) H(12A) 3.1346 yes 1_445
H(22C) H(12B) 3.2313 yes 1_445
H(22C) H(14A) 2.9560 yes 2_765
H(22C) H(14B) 3.4338 yes 2_765
H(22C) H(14C) 2.9913 yes 2_765
H(22C) H(20C) 2.9149 yes 2_655
H(22C) H(32B) 2.8666 yes 1_545
H(25) H(11) 3.4530 yes 1_455
H(25) H(33B) 3.1653 yes 1_455
H(25) H(33C) 3.5114 yes 1_455
H(25) H(68) 2.9113 yes 1_455
H(26A) H(26A) 3.4762 yes 2_666
H(26A) H(38A) 2.8684 yes 2_666
H(26A) H(41A) 3.4832 yes 1_655
H(26A) H(46B) 3.3060 yes 1_655
H(26A) H(48B) 3.5076 yes 2_666
H(26A) H(48C) 3.2869 yes 2_666
H(26B) C(3) 3.5707 yes 1_455
H(26B) C(39) 3.4248 yes 1_655
H(26B) C(46) 3.5851 yes 1_655
H(26B) H(39A) 2.7736 yes 1_655
H(26B) H(39B) 3.2769 yes 1_655
H(26B) H(46A) 3.4388 yes 1_655
H(26B) H(46B) 2.9725 yes 1_655
H(26B) H(68) 3.1995 yes 1_455
H(26C) C(1) 2.9801 yes 1_455
H(26C) C(2) 3.2805 yes 1_455
H(26C) C(3) 3.3336 yes 1_455
H(26C) H(38A) 3.1824 yes 2_666
H(26C) H(38B) 3.1682 yes 2_666
H(26C) H(46A) 3.5838 yes 1_655
H(26C) H(46B) 3.4010 yes 1_655
H(26C) H(48B) 3.1989 yes 2_666
H(26C) H(64) 3.3154 yes 1_455
H(26C) H(65) 2.4309 yes 1_455
H(26C) H(68) 2.8687 yes 1_455
H(27) C(44) 3.4960 yes 2_456
H(27) H(27) 3.3794 yes 2_456
H(27) H(44A) 2.6539 yes 2_456
H(27) H(45B) 2.9191 yes 2_456
H(28A) C(30) 3.4499 yes 2_665
H(28A) H(17A) 3.4929 yes 1_455
H(28A) H(19B) 3.1457 yes 2_565
H(28A) H(30B) 3.1967 yes 2_665
H(28A) H(30C) 2.9807 yes 2_665
H(28A) H(31B) 3.4292 yes 1_355
H(28A) H(49) 3.3733 yes 1_455
H(28A) H(50) 3.2238 yes 1_455
H(28B) C(5) 3.4577 yes 1_455
H(28B) C(6) 3.3775 yes 1_455
H(28B) H(30A) 2.9591 yes 1_455
H(28B) H(49) 2.8515 yes 1_455
H(28B) H(50) 2.7397 yes 1_455
H(28C) H(17A) 3.5248 yes 1_455
H(28C) H(49) 3.1930 yes 1_455
H(29A) H(40) 3.4836 yes 1_655
H(29A) H(67) 3.1685 yes 1_455
H(29B) Pd(2) 3.5936 yes 1_455
H(29B) H(30A) 3.4111 yes 1_455
H(29B) H(31C) 3.2210 yes 1_455
H(29B) H(49) 3.5621 yes 1_455
H(29B) H(66) 3.4707 yes 1_455
H(29B) H(67) 3.0868 yes 1_455
H(29C) C(2) 3.5583 yes 1_455
H(29C) C(39) 3.3457 yes 1_655
H(29C) C(40) 3.4541 yes 1_655
H(29C) H(31C) 3.2764 yes 1_455
H(29C) H(39B) 2.6748 yes 1_655
H(29C) H(39C) 3.5623 yes 1_655
H(29C) H(40) 2.7925 yes 1_655
H(29C) H(46A) 3.2517 yes 1_655
H(29C) H(60) 3.2673 yes 1_655
H(29C) H(66) 3.1469 yes 1_455
H(29C) H(67) 2.8734 yes 1_455
H(30A) C(19) 3.3956 yes 1_655
H(30A) H(17B) 3.0474 yes 1_655
H(30A) H(19A) 2.5562 yes 1_655
H(30A) H(19B) 3.4961 yes 1_655
H(30A) H(19B) 3.1879 yes 2_665
H(30A) H(28B) 2.9591 yes 1_655
H(30A) H(29B) 3.4111 yes 1_655
H(30B) C(17) 3.2703 yes 2_765
H(30B) H(17A) 3.3621 yes 2_765
H(30B) H(17B) 3.2965 yes 1_655
H(30B) H(17B) 2.9158 yes 2_765
H(30B) H(17C) 3.0043 yes 2_765
H(30B) H(19A) 2.8648 yes 1_655
H(30B) H(28A) 3.1967 yes 2_665
H(30B) H(30B) 3.2941 yes 2_865
H(30B) H(31B) 2.7210 yes 2_865
H(30C) C(18) 3.4588 yes 2_665
H(30C) C(19) 3.5910 yes 2_665
H(30C) H(17C) 3.2956 yes 2_765
H(30C) H(18) 2.7581 yes 2_665
H(30C) H(19B) 2.9490 yes 2_665
H(30C) H(28A) 2.9807 yes 2_665
H(30C) H(58) 3.5798 yes 2_665
H(31A) C(4) 3.3866 yes 1_655
H(31A) C(5) 3.1454 yes 1_655
H(31A) C(6) 3.3226 yes 1_655
H(31A) H(19C) 3.1141 yes 2_765
H(31A) H(49) 3.3276 yes 1_655
H(31A) H(50) 3.4265 yes 1_655
H(31A) H(51) 3.3557 yes 1_655
H(31A) H(52) 3.4335 yes 1_655
H(31A) H(53) 3.3650 yes 1_655
H(31B) C(17) 3.4162 yes 1_655
H(31B) C(19) 3.4031 yes 2_765
H(31B) H(17A) 3.1442 yes 1_655
H(31B) H(17B) 2.8212 yes 1_655
H(31B) H(19A) 3.0044 yes 2_765
H(31B) H(19B) 3.5375 yes 2_765
H(31B) H(19C) 3.1329 yes 2_765
H(31B) H(28A) 3.4292 yes 1_755
H(31B) H(30B) 2.7210 yes 2_865
H(31C) C(17) 3.3396 yes 1_655
H(31C) H(17A) 3.0128 yes 1_655
H(31C) H(17B) 2.8186 yes 1_655
H(31C) H(29B) 3.2210 yes 1_655
H(31C) H(29C) 3.2764 yes 1_655
H(32A) H(63) 3.3249 yes 1_665
H(32B) C(20) 3.4097 yes 2_665
H(32B) H(12A) 3.3073 yes 1_455
H(32B) H(14A) 3.4201 yes 2_775
H(32B) H(14B) 3.1861 yes 2_775
H(32B) H(20A) 2.8636 yes 2_665
H(32B) H(20C) 3.2200 yes 2_665
H(32B) H(22C) 2.8666 yes 1_565
H(32C) C(8) 3.4932 yes 1_665
H(32C) C(9) 3.3589 yes 1_665
H(32C) H(14B) 3.0547 yes 2_775
H(32C) H(20B) 3.1673 yes 1_665
H(32C) H(59) 2.6124 yes 1_665
H(32C) H(63) 2.9750 yes 1_665
H(33A) Pd(4) 3.5563 yes 1_665
H(33A) H(20B) 3.1974 yes 1_665
H(33A) H(22A) 3.4238 yes 1_665
H(33A) H(54) 3.3387 yes 1_665
H(33A) H(59) 3.3402 yes 1_665
H(33A) H(63) 3.1270 yes 1_665
H(33B) C(23) 3.5502 yes 1_665
H(33B) C(36) 3.5602 yes 1_655
H(33B) H(22A) 3.1782 yes 1_665
H(33B) H(25) 3.1653 yes 1_655
H(33B) H(36C) 2.6945 yes 1_655
H(33B) H(53) 3.3816 yes 1_655
H(33B) H(54) 2.8096 yes 1_665
H(33B) H(62) 3.1358 yes 1_665
H(33C) H(25) 3.5114 yes 1_655
H(33C) H(54) 3.2903 yes 1_665
H(34) C(44) 3.3415 yes 1_665
H(34) H(44A) 3.2524 yes 1_665
H(34) H(44B) 2.5846 yes 1_665
H(35A) H(45A) 3.5614 yes 1_665
H(35A) H(47B) 3.0090 yes 1_655
H(35B) Pd(3) 3.2093 yes 1_665
H(35B) C(10) 3.5496 yes 1_665
H(35B) H(44B) 2.8757 yes 1_665
H(35B) H(45A) 2.7758 yes 1_665
H(35B) H(54) 3.1372 yes 1_665
H(35B) H(55) 3.0412 yes 1_665
H(35B) H(61) 3.5539 yes 1_665
H(35B) H(63) 3.2674 yes 1_665
H(35C) H(47B) 3.5405 yes 1_655
H(35C) H(54) 3.3150 yes 1_665
H(35C) H(63) 3.1978 yes 1_665
H(36A) H(12A) 3.4639 yes 1_455
H(36A) H(63) 3.2892 yes 1_665
H(36B) C(7) 3.2370 yes 1_665
H(36B) C(8) 3.2429 yes 1_665
H(36B) H(44B) 3.0546 yes 1_665
H(36B) H(61) 2.6120 yes 1_665
H(36B) H(62) 2.8058 yes 1_565
H(36B) H(63) 2.6298 yes 1_665
H(36C) H(12A) 3.5159 yes 1_455
H(36C) H(33B) 2.6945 yes 1_455
H(36C) H(54) 3.4211 yes 1_565
H(36C) H(62) 2.9418 yes 1_565
H(37) C(38) 3.3565 yes 2_766
H(37) H(38B) 2.4592 yes 2_766
H(37) H(38C) 3.5381 yes 2_766
H(38A) C(26) 3.4366 yes 2_666
H(38A) H(26A) 2.8684 yes 2_666
H(38A) H(26C) 3.1824 yes 2_666
H(38A) H(38A) 3.4765 yes 2_666
H(38A) H(41A) 3.3360 yes 1_655
H(38A) H(47A) 3.0168 yes 2_666
H(38B) C(37) 3.2636 yes 2_766
H(38B) C(38) 3.3885 yes 2_766
H(38B) H(26C) 3.1682 yes 2_666
H(38B) H(37) 2.4592 yes 2_766
H(38B) H(38B) 2.8795 yes 2_766
H(38B) H(38C) 3.5408 yes 2_766
H(38B) H(47B) 3.5380 yes 2_666
H(38B) H(48B) 3.4344 yes 2_766
H(38B) H(64) 3.3408 yes 2_766
H(38B) H(65) 3.1089 yes 2_766
H(38C) H(37) 3.5381 yes 2_766
H(38C) H(38B) 3.5408 yes 2_766
H(38C) H(41A) 3.1708 yes 1_655
H(38C) H(41B) 3.4386 yes 1_655
H(38C) H(43A) 3.4366 yes 1_655
H(38C) H(43B) 3.1529 yes 1_655
H(38C) H(48B) 3.4746 yes 2_766
H(39A) H(26B) 2.7736 yes 1_455
H(39A) H(49) 3.2957 yes 1_455
H(39A) H(52) 2.9596 yes 1_455
H(39B) C(3) 3.4199 yes 1_355
H(39B) H(17A) 3.5148 yes 1_455
H(39B) H(26B) 3.2769 yes 1_455
H(39B) H(29C) 2.6748 yes 1_455
H(39B) H(49) 3.4490 yes 1_455
H(39B) H(52) 2.9752 yes 1_455
H(39B) H(66) 2.8778 yes 1_355
H(39B) H(67) 3.5571 yes 1_355
H(39C) H(17A) 3.5579 yes 1_455
H(39C) H(29C) 3.5623 yes 1_455
H(39C) H(49) 3.3241 yes 1_455
H(40) C(29) 3.5006 yes 1_455
H(40) H(16) 3.4606 yes 1_455
H(40) H(29A) 3.4836 yes 1_455
H(40) H(29C) 2.7925 yes 1_455
H(40) H(57) 3.4809 yes 1_455
H(41A) H(26A) 3.4832 yes 1_455
H(41A) H(38A) 3.3360 yes 1_455
H(41A) H(38C) 3.1708 yes 1_455
H(41A) H(47A) 2.8612 yes 2_566
H(41A) H(48C) 3.2063 yes 2_566
H(41B) C(45) 3.5723 yes 2_556
H(41B) C(47) 3.5807 yes 2_566
H(41B) H(38C) 3.4386 yes 1_455
H(41B) H(45A) 3.0745 yes 2_556
H(41B) H(45C) 3.3839 yes 2_556
H(41B) H(47A) 3.1287 yes 2_566
H(41B) H(47B) 3.3734 yes 2_566
H(41B) H(55) 3.0992 yes 2_556
H(41C) H(44A) 3.1928 yes 2_456
H(41C) H(47A) 3.1253 yes 2_566
H(41C) H(47C) 3.4163 yes 2_566
H(41C) H(48C) 3.5755 yes 2_566
H(41C) H(55) 3.1151 yes 2_556
H(42) C(45) 3.1755 yes 2_556
H(42) H(45A) 3.3161 yes 2_556
H(42) H(45B) 3.2525 yes 2_556
H(42) H(45C) 2.4995 yes 2_556
H(43A) H(38C) 3.4366 yes 1_455
H(43A) H(45B) 3.2621 yes 2_556
H(43A) H(46A) 3.3792 yes 1_655
H(43A) H(46C) 3.3254 yes 1_655
H(43A) H(64) 3.1540 yes 1_455
H(43A) H(67) 3.5517 yes 1_455
H(43B) H(38C) 3.1529 yes 1_455
H(43B) H(64) 3.1452 yes 1_455
H(43B) H(67) 3.3891 yes 1_455
H(43C) H(67) 3.5534 yes 1_455
H(44A) C(27) 3.4212 yes 2_456
H(44A) C(45) 3.4529 yes 2_456
H(44A) H(27) 2.6539 yes 2_456
H(44A) H(34) 3.2524 yes 1_445
H(44A) H(41C) 3.1928 yes 2_456
H(44A) H(45B) 2.9952 yes 2_456
H(44A) H(45C) 3.4603 yes 2_456
H(44A) H(56) 3.3052 yes 1_455
H(44B) C(34) 3.2968 yes 1_445
H(44B) C(35) 3.5326 yes 1_445
H(44B) C(36) 3.5881 yes 1_445
H(44B) H(34) 2.5846 yes 1_445
H(44B) H(35B) 2.8757 yes 1_445
H(44B) H(36B) 3.0546 yes 1_445
H(44B) H(57) 3.4739 yes 1_455
H(44C) C(10) 3.5868 yes 1_455
H(44C) C(24) 3.4753 yes 1_455
H(44C) H(45B) 3.3092 yes 2_456
H(44C) H(56) 2.9507 yes 1_455
H(44C) H(57) 2.8713 yes 1_455
H(45A) C(35) 3.5421 yes 1_445
H(45A) H(35A) 3.5614 yes 1_445
H(45A) H(35B) 2.7758 yes 1_445
H(45A) H(41B) 3.0745 yes 2_556
H(45A) H(42) 3.3161 yes 2_556
H(45A) H(48A) 3.2350 yes 1_445
H(45B) C(44) 3.4447 yes 2_456
H(45B) H(27) 2.9191 yes 2_456
H(45B) H(42) 3.2525 yes 2_556
H(45B) H(43A) 3.2621 yes 2_556
H(45B) H(44A) 2.9952 yes 2_456
H(45B) H(44C) 3.3092 yes 2_456
H(45B) H(46C) 2.9960 yes 2_456
H(45B) H(48A) 3.2123 yes 1_445
H(45B) H(56) 3.5935 yes 2_556
H(45C) C(42) 3.4219 yes 2_556
H(45C) H(41B) 3.3839 yes 2_556
H(45C) H(42) 2.4995 yes 2_556
H(45C) H(44A) 3.4603 yes 2_456
H(45C) H(45C) 3.0793 yes 2_556
H(45C) H(55) 3.5313 yes 2_556
H(45C) H(56) 3.2302 yes 2_556
H(46A) C(1) 3.4952 yes 1_355
H(46A) C(2) 3.0004 yes 1_355
H(46A) H(26B) 3.4388 yes 1_455
H(46A) H(26C) 3.5838 yes 1_455
H(46A) H(29C) 3.2517 yes 1_455
H(46A) H(43A) 3.3792 yes 1_455
H(46A) H(48B) 3.2372 yes 2_566
H(46A) H(64) 3.3011 yes 1_355
H(46A) H(67) 2.6304 yes 1_355
H(46B) C(26) 3.4102 yes 1_455
H(46B) C(48) 3.3064 yes 2_566
H(46B) H(26A) 3.3060 yes 1_455
H(46B) H(26B) 2.9725 yes 1_455
H(46B) H(26C) 3.4010 yes 1_455
H(46B) H(48A) 3.5664 yes 2_566
H(46B) H(48B) 3.0007 yes 2_566
H(46B) H(48C) 2.8640 yes 2_566
H(46C) C(48) 3.5887 yes 2_566
H(46C) H(43A) 3.3254 yes 1_455
H(46C) H(45B) 2.9960 yes 2_456
H(46C) H(48A) 3.4285 yes 2_566
H(46C) H(48B) 3.3186 yes 2_566
H(46C) H(48C) 3.4276 yes 2_566
H(47A) C(41) 3.2177 yes 2_566
H(47A) H(38A) 3.0168 yes 2_666
H(47A) H(41A) 2.8612 yes 2_566
H(47A) H(41B) 3.1287 yes 2_566
H(47A) H(41C) 3.1253 yes 2_566
H(47B) H(35A) 3.0090 yes 1_455
H(47B) H(35C) 3.5405 yes 1_455
H(47B) H(38B) 3.5380 yes 2_666
H(47B) H(41B) 3.3734 yes 2_566
H(47B) H(54) 3.2997 yes 1_565
H(47B) H(65) 3.1852 yes 1_455
H(47C) C(23) 3.4201 yes 1_565
H(47C) H(41C) 3.4163 yes 2_566
H(47C) H(54) 3.0319 yes 1_565
H(47C) H(55) 3.3999 yes 1_565
H(48A) H(45A) 3.2350 yes 1_665
H(48A) H(45B) 3.2123 yes 1_665
H(48A) H(46B) 3.5664 yes 2_566
H(48A) H(46C) 3.4285 yes 2_566
H(48B) C(1) 3.4073 yes 2_766
H(48B) C(46) 3.3709 yes 2_566
H(48B) H(26A) 3.5076 yes 2_666
H(48B) H(26C) 3.1989 yes 2_666
H(48B) H(38B) 3.4344 yes 2_766
H(48B) H(38C) 3.4746 yes 2_766
H(48B) H(46A) 3.2372 yes 2_566
H(48B) H(46B) 3.0007 yes 2_566
H(48B) H(46C) 3.3186 yes 2_566
H(48B) H(64) 2.7487 yes 2_766
H(48B) H(65) 3.4407 yes 2_766
H(48C) C(46) 3.5228 yes 2_566
H(48C) H(26A) 3.2869 yes 2_666
H(48C) H(41A) 3.2063 yes 2_566
H(48C) H(41C) 3.5755 yes 2_566
H(48C) H(46B) 2.8640 yes 2_566
H(48C) H(46C) 3.4276 yes 2_566
H(49) C(28) 3.32(5) yes 1_655
H(49) C(39) 3.55(4) yes 1_655
H(49) H(28A) 3.3733 yes 1_655
H(49) H(28B) 2.8515 yes 1_655
H(49) H(28C) 3.1930 yes 1_655
H(49) H(29B) 3.5621 yes 1_655
H(49) H(31A) 3.3276 yes 1_455
H(49) H(39A) 3.2957 yes 1_655
H(49) H(39B) 3.4490 yes 1_655
H(49) H(39C) 3.3241 yes 1_655
H(50) C(19) 3.32(5) yes 2_665
H(50) C(28) 3.41(5) yes 1_655
H(50) H(19B) 2.6061 yes 2_665
H(50) H(19C) 3.1647 yes 2_665
H(50) H(28A) 3.2238 yes 1_655
H(50) H(28B) 2.7397 yes 1_655
H(50) H(31A) 3.4265 yes 1_455
H(51) C(12) 3.40(4) yes 1_455
H(51) H(12A) 2.9500 yes 1_455
H(51) H(12C) 2.9925 yes 1_455
H(51) H(19B) 3.5708 yes 2_665
H(51) H(19C) 3.3918 yes 2_665
H(51) H(20A) 3.5783 yes 2_665
H(51) H(31A) 3.3557 yes 1_455
H(52) C(3) 3.26(5) yes 1_455
H(52) C(39) 3.39(5) yes 1_655
H(52) H(11) 2.9052 yes 1_455
H(52) H(31A) 3.4335 yes 1_455
H(52) H(39A) 2.9596 yes 1_655
H(52) H(39B) 2.9752 yes 1_655
H(52) H(66) 2.91(9) yes 1_455
H(52) H(68) 2.92(6) yes 1_455
H(53) C(11) 3.28(4) yes 1_455
H(53) C(12) 3.36(3) yes 1_455
H(53) H(11) 2.4767 yes 1_455
H(53) H(12A) 2.8741 yes 1_455
H(53) H(12C) 3.4681 yes 1_455
H(53) H(31A) 3.3650 yes 1_455
H(53) H(33B) 3.3816 yes 1_455
H(54) C(33) 3.32(5) yes 1_445
H(54) H(33A) 3.3387 yes 1_445
H(54) H(33B) 2.8096 yes 1_445
H(54) H(33C) 3.2903 yes 1_445
H(54) H(35B) 3.1372 yes 1_445
H(54) H(35C) 3.3150 yes 1_445
H(54) H(36C) 3.4211 yes 1_545
H(54) H(47B) 3.2997 yes 1_545
H(54) H(47C) 3.0319 yes 1_545
H(55) C(41) 3.55(5) yes 2_556
H(55) H(35B) 3.0412 yes 1_445
H(55) H(41B) 3.0992 yes 2_556
H(55) H(41C) 3.1151 yes 2_556
H(55) H(45C) 3.5313 yes 2_556
H(55) H(47C) 3.3999 yes 1_545
H(56) C(44) 3.55(4) yes 1_655
H(56) H(44A) 3.3052 yes 1_655
H(56) H(44C) 2.9507 yes 1_655
H(56) H(45B) 3.5935 yes 2_556
H(56) H(45C) 3.2302 yes 2_556
H(57) C(44) 3.57(5) yes 1_655
H(57) H(40) 3.4809 yes 1_655
H(57) H(44B) 3.4739 yes 1_655
H(57) H(44C) 2.8713 yes 1_655
H(57) H(61) 3.03(7) yes 1_655
H(58) C(17) 3.46(4) yes 1_455
H(58) H(14B) 3.5897 yes 2_665
H(58) H(14C) 3.4129 yes 2_665
H(58) H(17A) 2.9573 yes 1_455
H(58) H(17C) 3.0834 yes 1_455
H(58) H(22B) 3.5558 yes 1_455
H(58) H(30C) 3.5798 yes 2_665
H(59) C(14) 3.40(6) yes 2_665
H(59) C(32) 3.48(6) yes 1_445
H(59) H(14B) 2.6971 yes 2_665
H(59) H(14C) 3.2220 yes 2_665
H(59) H(22B) 3.4972 yes 1_455
H(59) H(32C) 2.6124 yes 1_445
H(59) H(33A) 3.3402 yes 1_445
H(60) C(16) 3.30(4) yes 1_455
H(60) C(17) 3.33(4) yes 1_455
H(60) H(16) 2.5583 yes 1_455
H(60) H(17A) 2.7460 yes 1_455
H(60) H(17C) 3.5173 yes 1_455
H(60) H(22B) 3.5046 yes 1_455
H(60) H(29C) 3.2673 yes 1_455
H(61) C(24) 3.45(5) yes 1_455
H(61) C(36) 3.57(5) yes 1_445
H(61) H(16) 2.8237 yes 1_455
H(61) H(22B) 3.3488 yes 1_455
H(61) H(35B) 3.5539 yes 1_445
H(61) H(36B) 2.6120 yes 1_445
H(61) H(57) 3.03(7) yes 1_455
H(61) H(62) 3.04(8) yes 1_455
H(62) C(36) 3.32(4) yes 1_545
H(62) H(33B) 3.1358 yes 1_445
H(62) H(36B) 2.8058 yes 1_545
H(62) H(36C) 2.9418 yes 1_545
H(62) H(61) 3.04(8) yes 1_655
H(63) C(32) 3.54(5) yes 1_445
H(63) C(36) 3.36(5) yes 1_445
H(63) H(22B) 3.4085 yes 1_455
H(63) H(32A) 3.3249 yes 1_445
H(63) H(32C) 2.9750 yes 1_445
H(63) H(33A) 3.1270 yes 1_445
H(63) H(35B) 3.2674 yes 1_445
H(63) H(35C) 3.1978 yes 1_445
H(63) H(36A) 3.2892 yes 1_445
H(63) H(36B) 2.6298 yes 1_445
H(64) C(43) 3.59(5) yes 1_655
H(64) H(26C) 3.3154 yes 1_655
H(64) H(38B) 3.3408 yes 2_766
H(64) H(43A) 3.1540 yes 1_655
H(64) H(43B) 3.1452 yes 1_655
H(64) H(46A) 3.3011 yes 1_755
H(64) H(48B) 2.7487 yes 2_766
H(65) C(26) 3.38(4) yes 1_655
H(65) H(26C) 2.4309 yes 1_655
H(65) H(38B) 3.1089 yes 2_766
H(65) H(47B) 3.1852 yes 1_655
H(65) H(48B) 3.4407 yes 2_766
H(66) H(29B) 3.4707 yes 1_655
H(66) H(29C) 3.1469 yes 1_655
H(66) H(39B) 2.8778 yes 1_755
H(66) H(52) 2.91(9) yes 1_655
H(67) C(29) 3.22(5) yes 1_655
H(67) C(46) 3.60(4) yes 1_755
H(67) H(29A) 3.1685 yes 1_655
H(67) H(29B) 3.0868 yes 1_655
H(67) H(29C) 2.8734 yes 1_655
H(67) H(39B) 3.5571 yes 1_755
H(67) H(43A) 3.5517 yes 1_655
H(67) H(43B) 3.3891 yes 1_655
H(67) H(43C) 3.5534 yes 1_655
H(67) H(46A) 2.6304 yes 1_755
H(68) C(25) 3.60(6) yes 1_655
H(68) C(26) 3.34(5) yes 1_655
H(68) H(25) 2.9113 yes 1_655
H(68) H(26B) 3.1995 yes 1_655
H(68) H(26C) 2.8687 yes 1_655
H(68) H(52) 2.92(6) yes 1_655

loop_
_geom_torsion_atom_site_label_1
_geom_torsion_atom_site_label_2
_geom_torsion_atom_site_label_3
_geom_torsion_atom_site_label_4
_geom_torsion
_geom_torsion_publ_flag
Pd(2) Pd(1) P(1) C(25) 116.65(7) no
Pd(2) Pd(1) P(1) C(34) 0.68(10) no
Pd(2) Pd(1) P(1) C(37) -115.12(6) no
P(1) Pd(1) Pd(2) P(2) 3.86(8) no
P(1) Pd(1) Pd(2) C(2) 113.76(6) no
P(1) Pd(1) Pd(2) C(3) 96.02(6) no
P(1) Pd(1) Pd(2) C(5) -111.96(6) no
P(1) Pd(1) Pd(2) C(6) -95.89(6) no
Pd(2) Pd(1) C(1) C(2) -25.7(3) no
C(1) Pd(1) Pd(2) P(2) -93.4(2) no
C(1) Pd(1) Pd(2) C(2) 16.5(2) no
C(1) Pd(1) Pd(2) C(3) -1.2(2) no
C(1) Pd(1) Pd(2) C(5) 150.8(2) no
Pd(2) Pd(1) C(2) C(1) 149.3(3) no
Pd(2) Pd(1) C(2) C(3) 30.4(3) no
C(2) Pd(1) Pd(2) P(2) -109.90(19) no
C(2) Pd(1) Pd(2) C(3) -17.74(18) no
C(2) Pd(1) Pd(2) C(5) 134.28(18) no
C(2) Pd(1) Pd(2) C(6) 150.34(18) no
Pd(2) Pd(1) C(4) C(5) 28.2(3) no
C(4) Pd(1) Pd(2) P(2) 97.76(19) no
C(4) Pd(1) Pd(2) C(2) -152.34(19) no
C(4) Pd(1) Pd(2) C(5) -18.06(19) no
C(4) Pd(1) Pd(2) C(6) -2.00(19) no
Pd(2) Pd(1) C(5) C(4) -145.8(3) no
Pd(2) Pd(1) C(5) C(6) -28.3(2) no
C(5) Pd(1) Pd(2) P(2) 115.82(15) no
C(5) Pd(1) Pd(2) C(2) -134.28(15) no
C(5) Pd(1) Pd(2) C(3) -152.02(15) no
C(5) Pd(1) Pd(2) C(6) 16.06(15) no
C(1) Pd(1) P(1) C(25) -148.54(18) no
C(1) Pd(1) P(1) C(34) 95.49(18) no
C(1) Pd(1) P(1) C(37) -20.31(19) no
P(1) Pd(1) C(2) Pd(2) -136.70(8) no
P(1) Pd(1) C(2) C(1) 12.6(3) no
P(1) Pd(1) C(2) C(3) -106.3(3) no
C(2) Pd(1) P(1) C(25) -155.53(17) no
C(2) Pd(1) P(1) C(34) 88.50(17) no
C(2) Pd(1) P(1) C(37) -27.30(19) no
C(4) Pd(1) P(1) C(25) 25.92(18) no
C(4) Pd(1) P(1) C(34) -90.04(18) no
C(4) Pd(1) P(1) C(37) 154.15(18) no
P(1) Pd(1) C(5) Pd(2) 136.13(8) no
P(1) Pd(1) C(5) C(4) -9.7(3) no
P(1) Pd(1) C(5) C(6) 107.8(3) no
C(5) Pd(1) P(1) C(25) 31.28(18) no
C(5) Pd(1) P(1) C(34) -84.69(18) no
C(5) Pd(1) P(1) C(37) 159.51(17) no
C(1) Pd(1) C(2) Pd(2) -149.3(4) no
C(1) Pd(1) C(2) C(3) -118.9(6) no
C(1) Pd(1) C(5) Pd(2) -44.1(3) no
C(1) Pd(1) C(5) C(6) -72.5(4) no
C(5) Pd(1) C(1) C(2) 10.0(5) no
C(2) Pd(1) C(4) C(5) -6.0(5) no
C(4) Pd(1) C(2) Pd(2) 41.2(3) no
C(4) Pd(1) C(2) C(3) 71.6(5) no
C(2) Pd(1) C(5) Pd(2) -38.46(17) no
C(2) Pd(1) C(5) C(6) -66.8(3) no
C(5) Pd(1) C(2) Pd(2) 37.87(18) no
C(5) Pd(1) C(2) C(3) 68.3(4) no
C(4) Pd(1) C(5) Pd(2) 145.8(4) no
C(4) Pd(1) C(5) C(6) 117.5(5) no
Pd(1) Pd(2) P(2) C(11) 57.49(8) no
Pd(1) Pd(2) P(2) C(13) -66.95(10) no
Pd(1) Pd(2) C(2) C(1) -29.2(3) no
Pd(1) Pd(2) C(2) C(3) -146.6(3) no
Pd(1) Pd(2) C(3) C(2) 27.4(3) no
Pd(1) Pd(2) C(5) C(4) 31.0(2) no
Pd(1) Pd(2) C(5) C(6) 150.1(3) no
Pd(1) Pd(2) C(6) C(5) -24.9(3) no
P(2) Pd(2) C(2) Pd(1) 142.76(7) no
P(2) Pd(2) C(2) C(1) 113.5(3) no
P(2) Pd(2) C(2) C(3) -3.8(3) no
C(2) Pd(2) P(2) C(11) -29.92(19) no
C(2) Pd(2) P(2) C(13) -154.35(18) no
C(2) Pd(2) P(2) C(15) 87.74(19) no
C(3) Pd(2) P(2) C(11) -32.0(2) no
C(3) Pd(2) P(2) C(13) -156.5(2) no
C(3) Pd(2) P(2) C(15) 85.6(2) no
P(2) Pd(2) C(5) Pd(1) -143.45(8) no
P(2) Pd(2) C(5) C(4) -112.4(2) no
P(2) Pd(2) C(5) C(6) 6.7(3) no
C(5) Pd(2) P(2) C(11) 151.07(18) no
C(5) Pd(2) P(2) C(13) 26.63(20) no
C(5) Pd(2) P(2) C(15) -91.28(19) no
C(6) Pd(2) P(2) C(11) 154.80(18) no
C(6) Pd(2) P(2) C(13) 30.37(19) no
C(6) Pd(2) P(2) C(15) -87.54(18) no
C(3) Pd(2) C(2) Pd(1) 146.6(5) no
C(3) Pd(2) C(2) C(1) 117.3(7) no
C(2) Pd(2) C(5) Pd(1) 37.33(17) no
C(2) Pd(2) C(5) C(4) 68.4(3) no
C(5) Pd(2) C(2) Pd(1) -38.01(19) no
C(5) Pd(2) C(2) C(1) -67.2(4) no
C(2) Pd(2) C(6) C(5) 10.3(5) no
C(6) Pd(2) C(2) Pd(1) -43.8(3) no
C(6) Pd(2) C(2) C(1) -73.1(5) no
C(3) Pd(2) C(5) Pd(1) 40.9(4) no
C(3) Pd(2) C(5) C(4) 71.9(5) no
C(5) Pd(2) C(3) C(2) -6.3(6) no
C(6) Pd(2) C(5) Pd(1) -150.1(4) no
C(6) Pd(2) C(5) C(4) -119.1(5) no
Pd(4) Pd(3) P(3) C(40) 55.63(11) no
Pd(4) Pd(3) P(3) C(42) -68.09(8) no
P(3) Pd(3) Pd(4) P(4) 8.30(8) no
P(3) Pd(3) Pd(4) C(8) -108.62(7) no
P(3) Pd(3) Pd(4) C(9) -92.78(7) no
P(3) Pd(3) Pd(4) C(23) 117.67(7) no
P(3) Pd(3) Pd(4) C(24) 98.45(7) no
Pd(4) Pd(3) C(7) C(8) 30.1(3) no
C(7) Pd(3) Pd(4) P(4) 97.54(20) no
C(7) Pd(3) Pd(4) C(8) -19.39(19) no
C(7) Pd(3) Pd(4) C(9) -3.55(20) no
C(7) Pd(3) Pd(4) C(23) -153.10(20) no
Pd(4) Pd(3) C(8) C(7) -142.7(3) no
Pd(4) Pd(3) C(8) C(9) -28.5(2) no
C(8) Pd(3) Pd(4) P(4) 116.92(15) no
C(8) Pd(3) Pd(4) C(9) 15.84(15) no
C(8) Pd(3) Pd(4) C(23) -133.72(15) no
C(8) Pd(3) Pd(4) C(24) -152.94(15) no
Pd(4) Pd(3) C(10) C(23) -22.2(3) no
C(10) Pd(3) Pd(4) P(4) -94.9(2) no
C(10) Pd(3) Pd(4) C(8) 148.2(2) no
C(10) Pd(3) Pd(4) C(23) 14.5(2) no
C(10) Pd(3) Pd(4) C(24) -4.8(2) no
Pd(4) Pd(3) C(23) C(10) 153.7(3) no
Pd(4) Pd(3) C(23) C(24) 32.3(3) no
C(23) Pd(3) Pd(4) P(4) -109.36(19) no
C(23) Pd(3) Pd(4) C(8) 133.72(18) no
C(23) Pd(3) Pd(4) C(9) 149.56(18) no
C(23) Pd(3) Pd(4) C(24) -19.22(18) no
C(7) Pd(3) P(3) C(27) 88.22(19) no
C(7) Pd(3) P(3) C(40) -30.17(19) no
C(7) Pd(3) P(3) C(42) -153.90(19) no
P(3) Pd(3) C(8) Pd(4) 141.08(7) no
P(3) Pd(3) C(8) C(7) -1.7(3) no
P(3) Pd(3) C(8) C(9) 112.6(3) no
C(8) Pd(3) P(3) C(27) 89.14(18) no
C(8) Pd(3) P(3) C(40) -29.26(19) no
C(8) Pd(3) P(3) C(42) -152.98(17) no
C(10) Pd(3) P(3) C(27) -84.6(2) no
C(10) Pd(3) P(3) C(40) 157.0(2) no
C(10) Pd(3) P(3) C(42) 33.3(2) no
P(3) Pd(3) C(23) Pd(4) -142.73(8) no
P(3) Pd(3) C(23) C(10) 11.0(3) no
P(3) Pd(3) C(23) C(24) -110.5(3) no
C(23) Pd(3) P(3) C(27) -90.76(19) no
C(23) Pd(3) P(3) C(40) 150.84(18) no
C(23) Pd(3) P(3) C(42) 27.12(19) no
C(7) Pd(3) C(8) Pd(4) 142.7(4) no
C(7) Pd(3) C(8) C(9) 114.3(5) no
C(7) Pd(3) C(23) Pd(4) 38.7(3) no
C(7) Pd(3) C(23) C(24) 71.0(5) no
C(23) Pd(3) C(7) C(8) -2.4(5) no
C(8) Pd(3) C(10) C(23) 15.3(5) no
C(10) Pd(3) C(8) Pd(4) -47.7(3) no
C(10) Pd(3) C(8) C(9) -76.2(5) no
C(8) Pd(3) C(23) Pd(4) 37.36(18) no
C(8) Pd(3) C(23) C(24) 69.6(4) no
C(23) Pd(3) C(8) Pd(4) -39.01(17) no
C(23) Pd(3) C(8) C(9) -67.5(3) no
C(10) Pd(3) C(23) Pd(4) -153.7(5) no
C(10) Pd(3) C(23) C(24) -121.4(6) no
Pd(3) Pd(4) P(4) C(16) 55.05(9) no
Pd(3) Pd(4) P(4) C(18) -69.69(10) no
Pd(3) Pd(4) C(8) C(7) 32.13(19) no
Pd(3) Pd(4) C(8) C(9) 151.2(3) no
Pd(3) Pd(4) C(9) C(8) -24.5(3) no
Pd(3) Pd(4) C(23) Pd(3) 0(11436143) no
Pd(3) Pd(4) C(23) C(10) -26.0(3) no
Pd(3) Pd(4) C(23) C(24) -142.9(3) no
Pd(3) Pd(4) C(24) C(23) 30.2(3) no
P(4) Pd(4) C(8) Pd(3) -143.53(8) no
P(4) Pd(4) C(8) C(7) -111.4(2) no
P(4) Pd(4) C(8) C(9) 7.7(3) no
C(8) Pd(4) P(4) C(16) 150.46(19) no
C(8) Pd(4) P(4) C(18) 25.7(2) no
C(8) Pd(4) P(4) C(21) -91.97(19) no
C(9) Pd(4) P(4) C(16) 154.81(20) no
C(9) Pd(4) P(4) C(18) 30.1(2) no
C(9) Pd(4) P(4) C(21) -87.62(20) no
P(4) Pd(4) C(23) Pd(3) 141.78(7) no
P(4) Pd(4) C(23) C(10) 115.8(3) no
P(4) Pd(4) C(23) C(24) -1.2(3) no
C(23) Pd(4) P(4) C(16) -31.14(19) no
C(23) Pd(4) P(4) C(18) -155.89(18) no
C(23) Pd(4) P(4) C(21) 86.43(19) no
C(24) Pd(4) P(4) C(16) -31.8(2) no
C(24) Pd(4) P(4) C(18) -156.5(2) no
C(24) Pd(4) P(4) C(21) 85.8(2) no
C(9) Pd(4) C(8) Pd(3) -151.2(4) no
C(9) Pd(4) C(8) C(7) -119.1(5) no
C(8) Pd(4) C(23) Pd(3) -39.48(19) no
C(8) Pd(4) C(23) C(10) -65.5(4) no
C(23) Pd(4) C(8) Pd(3) 37.75(17) no
C(23) Pd(4) C(8) C(7) 69.9(3) no
C(8) Pd(4) C(24) C(23) -3.3(6) no
C(24) Pd(4) C(8) Pd(3) 39.6(4) no
C(24) Pd(4) C(8) C(7) 71.7(5) no
C(9) Pd(4) C(23) Pd(3) -46.7(3) no
C(9) Pd(4) C(23) C(10) -72.8(5) no
C(23) Pd(4) C(9) C(8) 12.6(5) no
C(24) Pd(4) C(23) Pd(3) 142.9(5) no
C(24) Pd(4) C(23) C(10) 116.9(7) no
Pd(1) P(1) C(25) C(26) 64.2(3) no
Pd(1) P(1) C(34) C(35) -63.0(3) no
Pd(1) P(1) C(34) C(36) 60.8(3) no
Pd(1) P(1) C(37) C(38) -62.3(3) no
C(25) P(1) C(34) C(36) -61.5(3) no
C(34) P(1) C(25) C(47) -45.9(3) no
C(25) P(1) C(37) C(38) 68.5(3) no
C(25) P(1) C(37) C(48) -62.7(4) no
C(37) P(1) C(25) C(26) -67.5(4) no
C(37) P(1) C(25) C(47) 63.5(3) no
C(34) P(1) C(37) C(48) 47.4(4) no
C(37) P(1) C(34) C(35) 60.9(3) no
Pd(2) P(2) C(11) C(33) -59.2(2) no
Pd(2) P(2) C(13) C(32) 57.1(3) no
Pd(2) P(2) C(15) C(30) 61.5(2) no
Pd(2) P(2) C(15) C(31) -61.8(3) no
C(11) P(2) C(13) C(14) 61.2(4) no
C(11) P(2) C(13) C(32) -69.3(3) no
C(13) P(2) C(11) C(12) -64.2(3) no
C(13) P(2) C(11) C(33) 67.0(3) no
C(11) P(2) C(15) C(31) 61.6(3) no
C(15) P(2) C(11) C(12) 44.5(3) no
C(13) P(2) C(15) C(30) -61.7(3) no
C(15) P(2) C(13) C(14) -47.2(4) no
Pd(3) P(3) C(27) C(44) -60.8(3) no
Pd(3) P(3) C(27) C(45) 62.8(3) no
Pd(3) P(3) C(40) C(39) -59.8(4) no
Pd(3) P(3) C(42) C(43) 54.7(3) no
C(27) P(3) C(40) C(46) 44.3(4) no
C(40) P(3) C(27) C(44) 62.8(3) no
C(27) P(3) C(42) C(41) -50.1(3) no
C(42) P(3) C(27) C(45) -60.1(3) no
C(40) P(3) C(42) C(41) 59.3(4) no
C(40) P(3) C(42) C(43) -71.2(3) no
C(42) P(3) C(40) C(39) 65.8(4) no
C(42) P(3) C(40) C(46) -65.1(4) no
Pd(4) P(4) C(16) C(29) -59.0(2) no
Pd(4) P(4) C(18) C(28) 58.2(3) no
Pd(4) P(4) C(21) C(20) 61.7(2) no
Pd(4) P(4) C(21) C(22) -61.8(3) no
C(16) P(4) C(18) C(19) 62.4(4) no
C(16) P(4) C(18) C(28) -68.1(3) no
C(18) P(4) C(16) C(17) -62.4(3) no
C(18) P(4) C(16) C(29) 67.5(3) no
C(16) P(4) C(21) C(22) 61.1(3) no
C(21) P(4) C(16) C(17) 46.3(3) no
C(18) P(4) C(21) C(20) -61.5(3) no
C(21) P(4) C(18) C(19) -46.3(4) no
Pd(1) C(1) C(2) Pd(2) 31.4(4) no
Pd(1) C(1) C(2) C(3) 98.6(4) no
Pd(1) C(2) C(3) Pd(2) -33.4(5) no
Pd(2) C(2) C(3) Pd(2) -0(12821510) no
C(1) C(2) C(3) Pd(2) -101.1(5) no
Pd(1) C(4) C(5) Pd(2) -34.0(3) no
Pd(1) C(4) C(5) C(6) -101.1(5) no
Pd(1) C(5) C(6) Pd(2) 30.5(3) no
C(4) C(5) C(6) Pd(2) 97.9(6) no
Pd(3) C(7) C(8) Pd(4) -36.0(3) no
Pd(3) C(7) C(8) C(9) -103.3(5) no
Pd(3) C(8) C(9) Pd(4) 29.9(4) no
C(7) C(8) C(9) Pd(4) 95.6(6) no
Pd(3) C(10) C(23) Pd(4) 27.5(5) no
Pd(3) C(10) C(23) C(24) 94.8(5) no
Pd(3) C(23) C(24) Pd(4) -36.0(5) no
C(10) C(23) C(24) Pd(4) -103.3(6) no
